data_1568731
loop_
_publ_author_name
'Gilmer, Jannik'
'Trageser, Timo'
'&#x10c;ai&#x107;, Luis'
'Virovets, Alexander'
'Bolte, Michael'
'Lerner, Hans-Wolfram'
'Fantuzzi, Felipe'
'Wagner, Matthias'

_publ_section_title
;
 Catalyst-free diboration and silaboration of alkenes and alkynes using
 bis(9-heterofluorenyl)s.
;
_journal_issue 17
_journal_name_full 'Chemical science'
_journal_page_first 4589
_journal_page_last 4596
_journal_paper_doi 10.1039/d3sc01395b
_journal_volume 14
_journal_year 2023
_chemical_formula_moiety 'C46 H61 B2, C16 H32 Li O4'
_chemical_formula_sum 'C62 H93 B2 Li O4'
_chemical_formula_weight 930.92
_chemical_properties_physical Air-sensitive,Moisture-sensitive
_space_group_crystal_system monoclinic
_space_group_IT_number 4
_space_group_name_Hall 'P 2yb'
_space_group_name_H-M_alt 'P 1 21 1'
_atom_sites_solution_hydrogens mixed
_audit_creation_method SHELXL-2018/3
_audit_update_record
;
2023-03-08 deposited with the CCDC.	2023-03-31 downloaded from the CCDC.
;
_cell_angle_alpha 90
_cell_angle_beta 91.836(8)
_cell_angle_gamma 90
_cell_formula_units_Z 4
_cell_length_a 11.9232(8)
_cell_length_b 19.4217(13)
_cell_length_c 25.512(2)
_cell_measurement_reflns_used 4793
_cell_measurement_temperature 173(2)
_cell_measurement_theta_max 20.6640
_cell_measurement_theta_min 3.7290
_cell_volume 5904.8(7)
_computing_cell_refinement 'CrysAlisPro 1.171.42.43a (Rigaku OD, 2022)'
_computing_data_collection 'X-Area (Stoe & Cie, 2001)'
_computing_data_reduction 'CrysAlisPro 1.171.42.43a (Rigaku OD, 2022)'
_computing_structure_refinement 'SHELXL-2018/3 (Sheldrick, 2018)'
_computing_structure_solution 'SHELXS (Sheldrick, 2008)'
_diffrn_ambient_temperature 173(2)
_diffrn_detector 'image plate'
_diffrn_detector_area_resol_mean 6.67
_diffrn_detector_type 'STOE image plate (34 cm diameter)'
_diffrn_measured_fraction_theta_full 0.995
_diffrn_measured_fraction_theta_max 0.993
_diffrn_measurement_device '2-circle goniometer'
_diffrn_measurement_device_type 'STOE IPDS II two-circle-diffractometer'
_diffrn_measurement_method \w
_diffrn_radiation_monochromator mirror
_diffrn_radiation_type MoK\a
_diffrn_radiation_wavelength 0.71073
_diffrn_reflns_av_R_equivalents 0.0970
_diffrn_reflns_av_unetI/netI 0.2732
_diffrn_reflns_Laue_measured_fraction_full 0.995
_diffrn_reflns_Laue_measured_fraction_max 0.993
_diffrn_reflns_limit_h_max 12
_diffrn_reflns_limit_h_min -14
_diffrn_reflns_limit_k_max 23
_diffrn_reflns_limit_k_min -23
_diffrn_reflns_limit_l_max 30
_diffrn_reflns_limit_l_min -30
_diffrn_reflns_number 23899
_diffrn_reflns_point_group_measured_fraction_full 0.994
_diffrn_reflns_point_group_measured_fraction_max 0.991
_diffrn_reflns_theta_full 25.242
_diffrn_reflns_theta_max 25.419
_diffrn_reflns_theta_min 3.641
_diffrn_source 'Genix 3D I\mS microfocus X-ray source'
_exptl_absorpt_coefficient_mu 0.062
_exptl_absorpt_correction_T_max 1.00000
_exptl_absorpt_correction_T_min 0.26509
_exptl_absorpt_correction_type multi-scan
_exptl_absorpt_process_details
;
CrysAlisPro 1.171.42.43a (Rigaku Oxford Diffraction, 2022)
Empirical absorption correction using spherical harmonics,
implemented in SCALE3 ABSPACK scaling algorithm.
;
_exptl_crystal_colour colorless
_exptl_crystal_density_diffrn 1.047
_exptl_crystal_description block
_exptl_crystal_F_000 2040
_exptl_crystal_size_max 0.290
_exptl_crystal_size_mid 0.270
_exptl_crystal_size_min 0.240
_refine_diff_density_max 0.172
_refine_diff_density_min -0.163
_refine_diff_density_rms 0.036
_refine_ls_abs_structure_details
;
 Flack x determined using 2623 quotients [(I+)-(I-)]/[(I+)+(I-)]
 (Parsons, Flack and Wagner, Acta Cryst. B69 (2013) 249-259).
;
_refine_ls_abs_structure_Flack 0.3(10)
_refine_ls_extinction_method none
_refine_ls_goodness_of_fit_ref 0.749
_refine_ls_hydrogen_treatment mixed
_refine_ls_matrix_type full
_refine_ls_number_parameters 1300
_refine_ls_number_reflns 23899
_refine_ls_number_restraints 25
_refine_ls_restrained_S_all 0.749
_refine_ls_R_factor_all 0.1579
_refine_ls_R_factor_gt 0.0616
_refine_ls_shift/su_max 0.000
_refine_ls_shift/su_mean 0.000
_refine_ls_structure_factor_coef Fsqd
_refine_ls_weighting_details 'w=1/[\s^2^(Fo^2^)+(0.0473P)^2^] where P=(Fo^2^+2Fc^2^)/3'
_refine_ls_weighting_scheme calc
_refine_ls_wR_factor_gt 0.1093
_refine_ls_wR_factor_ref 0.1214
_reflns_Friedel_coverage 0.933
_reflns_Friedel_fraction_full 0.993
_reflns_Friedel_fraction_max 0.988
_reflns_number_gt 9092
_reflns_number_total 23899
_reflns_threshold_expression 'I > 2\s(I)'
_twin_special_details
;
Component 2 rotated by 179.5760\% 
around [1.00 0.00 -0.06] (reciprocal) or [1.00 -0.00 0.00] (direct)
;
_cod_data_source_file d3sc01395b3.cif
_cod_data_source_block wa2777_revised_by_AVirovets
_cod_depositor_comments 'Adding full bibliography for 1568727--1568737.cif.'
_cod_original_sg_symbol_H-M 'P 21'
_cod_database_code 1568731
_shelx_shelxl_version_number 2018/3
_shelx_space_group_comment
;
The symmetry employed for this shelxl refinement is uniquely defined
by the following loop, which should always be used as a source of
symmetry information in preference to the above space-group names.
They are only intended as comments.
;
_shelx_estimated_absorpt_t_min 0.982
_shelx_estimated_absorpt_t_max 0.985
_oxdiff_twin_items 2
_oxdiff_twin_integration_method simultaneous

loop_
_space_group_symop_operation_xyz
'x, y, z'
'-x, y+1/2, -z'

loop_
_atom_site_label
_atom_site_type_symbol
_atom_site_fract_x
_atom_site_fract_y
_atom_site_fract_z
_atom_site_U_iso_or_equiv
_atom_site_adp_type
_atom_site_occupancy
_atom_site_site_symmetry_order
_atom_site_calc_flag
_atom_site_refinement_flags_posn
_atom_site_refinement_flags_adp
_atom_site_refinement_flags_occupancy
_atom_site_disorder_assembly
_atom_site_disorder_group
B1 B 0.9593(8) 0.5558(6) 0.4534(4) 0.042(3) Uani 1 1 d . . . . .
B2 B 0.8020(8) 0.5863(5) 0.4664(4) 0.037(3) Uani 1 1 d . . . . .
H1M H 0.867(5) 0.526(3) 0.476(2) 0.015(17) Uiso 1 1 d . . . . .
C1 C 0.9071(6) 0.6324(4) 0.4448(3) 0.034(2) Uani 1 1 d . . . . .
H1A H 0.936400 0.665254 0.472127 0.041 Uiso 1 1 calc R U . . .
C2 C 0.9013(7) 0.6654(5) 0.3913(3) 0.047(3) Uani 1 1 d . . . . .
H2A H 0.862151 0.633383 0.366757 0.056 Uiso 1 1 calc R U . . .
H2B H 0.978885 0.671030 0.379246 0.056 Uiso 1 1 calc R U . . .
C3 C 0.8401(9) 0.7384(5) 0.3873(4) 0.058(3) Uani 1 1 d . . . . .
C4 C 0.8622(9) 0.7646(5) 0.3320(4) 0.076(4) Uani 1 1 d . . . . .
H4A H 0.943142 0.769694 0.327807 0.114 Uiso 1 1 calc R U . . .
H4B H 0.825409 0.809321 0.326679 0.114 Uiso 1 1 calc R U . . .
H4C H 0.832013 0.731609 0.306152 0.114 Uiso 1 1 calc R U . . .
C5 C 0.8909(10) 0.7868(5) 0.4271(5) 0.095(4) Uani 1 1 d . . . . .
H5A H 0.972934 0.784539 0.425988 0.142 Uiso 1 1 calc R U . . .
H5B H 0.867190 0.773775 0.462192 0.142 Uiso 1 1 calc R U . . .
H5C H 0.865971 0.833906 0.419290 0.142 Uiso 1 1 calc R U . . .
C6 C 0.7170(8) 0.7305(5) 0.3929(5) 0.085(4) Uani 1 1 d . . . . .
H6A H 0.686023 0.702708 0.363840 0.127 Uiso 1 1 calc R U . . .
H6B H 0.681401 0.776018 0.392329 0.127 Uiso 1 1 calc R U . . .
H6C H 0.702321 0.707626 0.426236 0.127 Uiso 1 1 calc R U . . .
C11 C 1.0557(7) 0.5367(4) 0.4972(4) 0.036(2) Uani 1 1 d . . . . .
C12 C 1.1282(7) 0.4892(4) 0.4730(4) 0.038(3) Uani 1 1 d . . . . .
C13 C 1.2222(8) 0.4637(5) 0.5025(4) 0.051(3) Uani 1 1 d . . . . .
H13 H 1.272628 0.432929 0.486496 0.062 Uiso 1 1 calc R U . . .
C14 C 1.2417(8) 0.4832(5) 0.5549(4) 0.055(3) Uani 1 1 d . . . . .
H14 H 1.302627 0.463930 0.574793 0.066 Uiso 1 1 calc R U . . .
C15 C 1.1703(8) 0.5317(5) 0.5777(4) 0.045(3) Uani 1 1 d . . . . .
C16 C 1.0761(7) 0.5550(4) 0.5489(4) 0.039(2) Uani 1 1 d . . . . .
H16 H 1.024418 0.584512 0.565402 0.046 Uiso 1 1 calc R U . . .
C17 C 1.1963(9) 0.5469(5) 0.6349(5) 0.057(3) Uani 1 1 d . . . . .
C18 C 1.1109(8) 0.6005(5) 0.6552(4) 0.068(3) Uani 1 1 d . . . . .
H18A H 1.118020 0.643570 0.635646 0.101 Uiso 1 1 calc R U . . .
H18B H 1.126255 0.609062 0.692603 0.101 Uiso 1 1 calc R U . . .
H18C H 1.034490 0.582461 0.650151 0.101 Uiso 1 1 calc R U . . .
C19 C 1.1873(10) 0.4839(5) 0.6705(4) 0.084(4) Uani 1 1 d . . . . .
H19A H 1.109416 0.467845 0.670127 0.127 Uiso 1 1 calc R U . . .
H19B H 1.211019 0.496432 0.706415 0.127 Uiso 1 1 calc R U . . .
H19C H 1.235827 0.447197 0.657840 0.127 Uiso 1 1 calc R U . . .
C20 C 1.3102(8) 0.5796(5) 0.6438(4) 0.065(3) Uani 1 1 d . . . . .
H20A H 1.316556 0.597870 0.679557 0.097 Uiso 1 1 calc R U . . .
H20B H 1.319396 0.617117 0.618620 0.097 Uiso 1 1 calc R U . . .
H20C H 1.368750 0.544920 0.638919 0.097 Uiso 1 1 calc R U . . .
C21 C 1.0008(8) 0.5119(4) 0.4016(4) 0.040(2) Uani 1 1 d . . . . .
C22 C 1.1002(7) 0.4756(4) 0.4184(4) 0.033(2) Uani 1 1 d . . . . .
C23 C 1.1578(8) 0.4347(4) 0.3839(5) 0.047(3) Uani 1 1 d . . . . .
H23 H 1.220686 0.408390 0.395943 0.056 Uiso 1 1 calc R U . . .
C24 C 1.1228(8) 0.4328(4) 0.3320(4) 0.045(3) Uani 1 1 d . . . . .
H24 H 1.163298 0.405329 0.308263 0.054 Uiso 1 1 calc R U . . .
C25 C 1.0266(8) 0.4710(5) 0.3124(4) 0.043(3) Uani 1 1 d . . . . .
C26 C 0.9697(7) 0.5080(4) 0.3493(4) 0.036(2) Uani 1 1 d . . . . .
H26 H 0.904529 0.532452 0.337737 0.043 Uiso 1 1 calc R U . . .
C27 C 0.9985(8) 0.4692(5) 0.2548(4) 0.053(3) Uani 1 1 d . . . . .
C28 C 0.8995(8) 0.5163(6) 0.2384(4) 0.065(3) Uani 1 1 d . . . . .
H28A H 0.880355 0.509284 0.201158 0.098 Uiso 1 1 calc R U . . .
H28B H 0.920655 0.564508 0.244342 0.098 Uiso 1 1 calc R U . . .
H28C H 0.834381 0.505092 0.259322 0.098 Uiso 1 1 calc R U . . .
C29 C 0.9670(10) 0.3937(5) 0.2382(4) 0.077(4) Uani 1 1 d . . . . .
H29A H 0.937531 0.393522 0.201930 0.116 Uiso 1 1 calc R U . . .
H29B H 0.909708 0.375837 0.261386 0.116 Uiso 1 1 calc R U . . .
H29C H 1.033928 0.364483 0.241037 0.116 Uiso 1 1 calc R U . . .
C30 C 1.0997(8) 0.4922(5) 0.2230(4) 0.067(3) Uani 1 1 d . . . . .
H30A H 1.085119 0.481856 0.185774 0.101 Uiso 1 1 calc R U . . .
H30B H 1.167077 0.467492 0.235474 0.101 Uiso 1 1 calc R U . . .
H30C H 1.111297 0.541840 0.227398 0.101 Uiso 1 1 calc R U . . .
C31 C 0.7538(9) 0.6043(4) 0.5209(4) 0.046(3) Uani 1 1 d . . . . .
C32 C 0.6394(9) 0.5862(5) 0.5217(4) 0.044(3) Uani 1 1 d . . . . .
C33 C 0.5727(9) 0.6018(5) 0.5627(4) 0.048(3) Uani 1 1 d . . . . .
H33 H 0.494827 0.591491 0.560589 0.058 Uiso 1 1 calc R U . . .
C34 C 0.6187(10) 0.6326(5) 0.6070(4) 0.064(3) Uani 1 1 d . . . . .
H34 H 0.574286 0.638119 0.636960 0.077 Uiso 1 1 calc R U . . .
C35 C 0.7311(9) 0.6561(5) 0.6085(4) 0.050(3) Uani 1 1 d . . . . .
C36 C 0.7946(8) 0.6397(5) 0.5666(4) 0.052(3) Uani 1 1 d . . . . .
H36 H 0.871443 0.652728 0.568003 0.062 Uiso 1 1 calc R U . . .
C37 C 0.7736(8) 0.6968(5) 0.6561(4) 0.055(3) Uani 1 1 d . . . . .
C38 C 0.7868(10) 0.6523(6) 0.7034(4) 0.077(3) Uani 1 1 d . . . . .
H38A H 0.716397 0.627828 0.709127 0.115 Uiso 1 1 calc R U . . .
H38B H 0.805840 0.680909 0.734054 0.115 Uiso 1 1 calc R U . . .
H38C H 0.846988 0.618839 0.698165 0.115 Uiso 1 1 calc R U . . .
C39 C 0.8834(8) 0.7353(5) 0.6476(5) 0.078(4) Uani 1 1 d . . . . .
H39A H 0.874214 0.765502 0.616953 0.117 Uiso 1 1 calc R U . . .
H39B H 0.943472 0.702072 0.641582 0.117 Uiso 1 1 calc R U . . .
H39C H 0.902705 0.763015 0.678652 0.117 Uiso 1 1 calc R U . . .
C40 C 0.6898(8) 0.7565(5) 0.6682(5) 0.077(4) Uani 1 1 d . . . . .
H40A H 0.681073 0.786452 0.637486 0.116 Uiso 1 1 calc R U . . .
H40B H 0.719077 0.783346 0.698173 0.116 Uiso 1 1 calc R U . . .
H40C H 0.616710 0.736931 0.676644 0.116 Uiso 1 1 calc R U . . .
C41 C 0.6939(7) 0.5554(4) 0.4356(4) 0.040(2) Uani 1 1 d . . . . .
C42 C 0.6050(9) 0.5593(5) 0.4703(4) 0.049(3) Uani 1 1 d . . . . .
C43 C 0.4986(8) 0.5371(4) 0.4531(4) 0.041(3) Uani 1 1 d . . . . .
H43 H 0.437953 0.537736 0.476351 0.049 Uiso 1 1 calc R U . . .
C44 C 0.4818(8) 0.5143(5) 0.4025(4) 0.056(3) Uani 1 1 d . . . . .
H44 H 0.407725 0.502378 0.391095 0.067 Uiso 1 1 calc R U . . .
C45 C 0.5656(8) 0.5077(5) 0.3679(4) 0.046(3) Uani 1 1 d . . . . .
C46 C 0.6723(8) 0.5302(4) 0.3856(4) 0.042(2) Uani 1 1 d . . . . .
H46 H 0.732419 0.527912 0.362069 0.051 Uiso 1 1 calc R U . . .
C47 C 0.5442(8) 0.4833(6) 0.3117(4) 0.061(3) Uani 1 1 d . . . . .
C48 C 0.6241(9) 0.4194(5) 0.3018(4) 0.071(3) Uani 1 1 d . . . . .
H48A H 0.602571 0.380866 0.324159 0.107 Uiso 1 1 calc R U . . .
H48B H 0.702032 0.432334 0.310118 0.107 Uiso 1 1 calc R U . . .
H48C H 0.616853 0.405458 0.264875 0.107 Uiso 1 1 calc R U . . .
C49 C 0.5709(9) 0.5407(6) 0.2737(4) 0.080(4) Uani 1 1 d . . . . .
H49A H 0.563553 0.523424 0.237656 0.120 Uiso 1 1 calc R U . . .
H49B H 0.647789 0.556818 0.280635 0.120 Uiso 1 1 calc R U . . .
H49C H 0.518434 0.578941 0.278266 0.120 Uiso 1 1 calc R U . . .
C50 C 0.4224(8) 0.4580(7) 0.2993(4) 0.086(4) Uani 1 1 d . . . . .
H50A H 0.403436 0.421157 0.323671 0.129 Uiso 1 1 calc R U . . .
H50B H 0.416963 0.440535 0.263233 0.129 Uiso 1 1 calc R U . . .
H50C H 0.369999 0.496454 0.303044 0.129 Uiso 1 1 calc R U . . .
Li1 Li 0.7604(14) 0.3014(8) 0.5444(6) 0.056(5) Uani 1 1 d . . . . .
O51 O 0.7561(6) 0.2277(3) 0.5942(3) 0.074(2) Uani 1 1 d . . . . .
C54 C 0.7722(11) 0.1256(6) 0.6415(5) 0.078(4) Uani 1 1 d . . . . .
H54A H 0.702265 0.098472 0.644268 0.094 Uiso 0.5 1 calc R U P A 1
H54B H 0.836288 0.093702 0.646956 0.094 Uiso 0.5 1 calc R U P A 1
H54C H 0.749898 0.076454 0.640382 0.094 Uiso 0.5 1 calc R U P B 2
H54D H 0.845157 0.130158 0.660743 0.094 Uiso 0.5 1 calc R U P B 2
C55 C 0.7762(10) 0.1550(5) 0.5886(5) 0.077(4) Uani 1 1 d . . . . .
H55A H 0.850527 0.146868 0.573591 0.093 Uiso 1 1 calc R U . . .
H55B H 0.717906 0.133962 0.565236 0.093 Uiso 1 1 calc R U . . .
O61 O 0.7730(6) 0.3880(3) 0.5829(3) 0.072(2) Uani 1 1 d . . . . .
C62 C 0.6837(10) 0.4276(5) 0.6044(5) 0.075(4) Uani 1 1 d . . . . .
H62A H 0.618859 0.397810 0.612019 0.090 Uiso 1 1 calc R U . . .
H62B H 0.658610 0.464285 0.579755 0.090 Uiso 1 1 calc R U . . .
C63 C 0.7332(12) 0.4578(7) 0.6536(5) 0.105(5) Uani 1 1 d . . . . .
H63A H 0.720432 0.427253 0.683912 0.126 Uiso 1 1 calc R U . . .
H63B H 0.699908 0.503466 0.660653 0.126 Uiso 1 1 calc R U . . .
C64 C 0.8592(11) 0.4644(8) 0.6437(6) 0.108(5) Uani 1 1 d . . . . .
H64A H 0.879943 0.513015 0.637303 0.130 Uiso 1 1 calc R U . . .
H64B H 0.904787 0.446731 0.673848 0.130 Uiso 1 1 calc R U . . .
C65 C 0.8749(11) 0.4241(8) 0.5987(8) 0.152(8) Uani 1 1 d . . . . .
H65A H 0.935483 0.390228 0.606000 0.182 Uiso 1 1 calc R U . . .
H65B H 0.898474 0.454043 0.569629 0.182 Uiso 1 1 calc R U . . .
O71 O 0.6008(5) 0.3084(3) 0.5175(3) 0.075(2) Uani 1 1 d . . . . .
C72 C 0.5167(9) 0.2559(6) 0.5156(5) 0.082(4) Uani 1 1 d . . . . .
H72A H 0.495259 0.243572 0.551605 0.098 Uiso 1 1 calc R U . . .
H72B H 0.545942 0.214174 0.498503 0.098 Uiso 1 1 calc R U . . .
C73 C 0.4182(10) 0.2826(6) 0.4855(5) 0.091(4) Uani 1 1 d . . . . .
H73A H 0.365894 0.307129 0.508381 0.110 Uiso 1 1 calc R U . . .
H73B H 0.377464 0.245297 0.466533 0.110 Uiso 1 1 calc R U . . .
C74 C 0.4745(9) 0.3320(6) 0.4476(4) 0.076(4) Uani 1 1 d . . . . .
H74A H 0.507305 0.307124 0.417886 0.092 Uiso 1 1 calc R U . . .
H74B H 0.421387 0.367375 0.433905 0.092 Uiso 1 1 calc R U . . .
C75 C 0.5651(10) 0.3634(6) 0.4839(6) 0.098(5) Uani 1 1 d . . . . .
H75A H 0.628444 0.380758 0.463483 0.118 Uiso 1 1 calc R U . . .
H75B H 0.534303 0.401833 0.504415 0.118 Uiso 1 1 calc R U . . .
O81 O 0.8465(5) 0.2993(3) 0.4876(3) 0.064(2) Uani 1 1 d . . . . .
C82 C 0.8413(12) 0.2489(6) 0.4494(5) 0.098(5) Uani 1 1 d . . . . .
H82A H 0.785027 0.213605 0.458177 0.117 Uiso 1 1 calc R U . . .
H82B H 0.915152 0.226127 0.446673 0.117 Uiso 1 1 calc R U . . .
C83 C 0.8084(10) 0.2833(5) 0.3981(4) 0.081(4) Uani 1 1 d . . . . .
H83A H 0.725979 0.287325 0.393349 0.098 Uiso 1 1 calc R U . . .
H83B H 0.839336 0.258787 0.367808 0.098 Uiso 1 1 calc R U . . .
C84 C 0.8652(10) 0.3552(5) 0.4069(5) 0.073(4) Uani 1 1 d . . . . .
H84A H 0.930990 0.360497 0.384504 0.087 Uiso 1 1 calc R U . . .
H84B H 0.811462 0.392955 0.398905 0.087 Uiso 1 1 calc R U . . .
C85 C 0.8998(11) 0.3552(6) 0.4632(5) 0.088(4) Uani 1 1 d . . . . .
H85A H 0.982310 0.350383 0.467111 0.105 Uiso 1 1 calc R U . . .
H85B H 0.877682 0.399047 0.479725 0.105 Uiso 1 1 calc R U . . .
B1A B 0.5531(8) 0.2933(5) 0.9666(4) 0.032(3) Uani 1 1 d . . . . .
B2A B 0.7166(9) 0.2697(5) 0.9782(4) 0.038(3) Uani 1 1 d . . . . .
H2M H 0.645(8) 0.326(5) 0.978(3) 0.08(3) Uiso 1 1 d . . . . .
C1A C 0.6187(8) 0.2183(5) 0.9577(4) 0.048(3) Uani 1 1 d . . . . .
H1AB H 0.599419 0.184044 0.985268 0.057 Uiso 1 1 calc R U . . .
C2A C 0.6127(7) 0.1859(4) 0.9025(4) 0.043(2) Uani 1 1 d . . . . .
H2AA H 0.533298 0.174682 0.893781 0.051 Uiso 1 1 calc R U . . .
H2AB H 0.636600 0.221048 0.877066 0.051 Uiso 1 1 calc R U . . .
C3A C 0.6833(8) 0.1205(5) 0.8944(4) 0.054(3) Uani 1 1 d . . . . .
C4A C 0.8119(7) 0.1375(5) 0.8993(5) 0.069(3) Uani 1 1 d . . . . .
H4AA H 0.830427 0.154005 0.934850 0.104 Uiso 1 1 calc R U . . .
H4AB H 0.830192 0.173169 0.873838 0.104 Uiso 1 1 calc R U . . .
H4AC H 0.855420 0.095827 0.892363 0.104 Uiso 1 1 calc R U . . .
C5A C 0.6582(9) 0.0948(6) 0.8406(4) 0.078(4) Uani 1 1 d . . . . .
H5AA H 0.667926 0.132307 0.815424 0.117 Uiso 1 1 calc R U . . .
H5AB H 0.580561 0.078246 0.838109 0.117 Uiso 1 1 calc R U . . .
H5AC H 0.709373 0.057044 0.832696 0.117 Uiso 1 1 calc R U . . .
C6A C 0.6575(9) 0.0654(5) 0.9350(4) 0.075(4) Uani 1 1 d . . . . .
H6AA H 0.679784 0.082093 0.970092 0.112 Uiso 1 1 calc R U . . .
H6AB H 0.699194 0.023336 0.927349 0.112 Uiso 1 1 calc R U . . .
H6AC H 0.576830 0.055526 0.933721 0.112 Uiso 1 1 calc R U . . .
C11A C 0.5053(7) 0.3383(4) 0.9169(4) 0.035(2) Uani 1 1 d . . . . .
C12A C 0.4105(7) 0.3757(4) 0.9353(4) 0.037(2) Uani 1 1 d . . . . .
C13A C 0.3490(7) 0.4173(4) 0.9012(4) 0.045(3) Uani 1 1 d . . . . .
H13A H 0.289191 0.443811 0.914384 0.054 Uiso 1 1 calc R U . . .
C14A C 0.3716(8) 0.4216(4) 0.8480(4) 0.043(3) Uani 1 1 d . . . . .
H14A H 0.327747 0.450399 0.825286 0.051 Uiso 1 1 calc R U . . .
C15A C 0.4599(7) 0.3829(4) 0.8286(4) 0.036(2) Uani 1 1 d . . . . .
C16A C 0.5253(7) 0.3437(4) 0.8632(4) 0.039(2) Uani 1 1 d . . . . .
H16A H 0.587088 0.319158 0.849820 0.046 Uiso 1 1 calc R U . . .
C17A C 0.4765(7) 0.3834(4) 0.7703(4) 0.045(3) Uani 1 1 d . . . . .
C18A C 0.3696(7) 0.3543(5) 0.7416(4) 0.060(3) Uani 1 1 d . . . . .
H18D H 0.380633 0.353731 0.703700 0.090 Uiso 1 1 calc R U . . .
H18E H 0.305022 0.383440 0.749215 0.090 Uiso 1 1 calc R U . . .
H18F H 0.355690 0.307299 0.753821 0.090 Uiso 1 1 calc R U . . .
C19A C 0.5776(8) 0.3392(5) 0.7539(4) 0.062(3) Uani 1 1 d . . . . .
H19D H 0.583278 0.340551 0.715633 0.093 Uiso 1 1 calc R U . . .
H19E H 0.566707 0.291500 0.765190 0.093 Uiso 1 1 calc R U . . .
H19F H 0.646663 0.357495 0.770358 0.093 Uiso 1 1 calc R U . . .
C20A C 0.4994(9) 0.4589(5) 0.7511(4) 0.058(3) Uani 1 1 d . . . . .
H20D H 0.503163 0.459430 0.712807 0.088 Uiso 1 1 calc R U . . .
H20E H 0.570699 0.475263 0.766680 0.088 Uiso 1 1 calc R U . . .
H20F H 0.438453 0.489116 0.761943 0.088 Uiso 1 1 calc R U . . .
C21A C 0.4635(7) 0.3094(4) 1.0093(4) 0.037(2) Uani 1 1 d . . . . .
C22A C 0.3875(7) 0.3585(4) 0.9911(4) 0.035(2) Uani 1 1 d . . . . .
C23A C 0.3041(7) 0.3839(4) 1.0200(4) 0.046(3) Uani 1 1 d . . . . .
H23A H 0.253849 0.417172 1.005376 0.055 Uiso 1 1 calc R U . . .
C24A C 0.2919(8) 0.3617(5) 1.0704(4) 0.044(3) Uani 1 1 d . . . . .
H24A H 0.235643 0.381820 1.090992 0.053 Uiso 1 1 calc R U . . .
C25A C 0.3596(8) 0.3106(5) 1.0921(4) 0.046(3) Uani 1 1 d . . . . .
C26A C 0.4459(7) 0.2868(4) 1.0617(4) 0.045(3) Uani 1 1 d . . . . .
H26A H 0.496146 0.253575 1.076532 0.054 Uiso 1 1 calc R U . . .
C27A C 0.3432(8) 0.2818(5) 1.1467(4) 0.053(3) Uani 1 1 d . . . . .
C28A C 0.3088(14) 0.2074(6) 1.1424(5) 0.134(6) Uani 1 1 d . . . . .
H28D H 0.244638 0.203142 1.117589 0.201 Uiso 1 1 calc R U . . .
H28E H 0.287597 0.190480 1.176878 0.201 Uiso 1 1 calc R U . . .
H28F H 0.371653 0.180118 1.129856 0.201 Uiso 1 1 calc R U . . .
C29A C 0.4459(10) 0.2923(7) 1.1814(5) 0.108(5) Uani 1 1 d . . . . .
H29D H 0.457954 0.341663 1.187149 0.162 Uiso 1 1 calc R U . . .
H29E H 0.511274 0.272539 1.164594 0.162 Uiso 1 1 calc R U . . .
H29F H 0.435517 0.269487 1.215202 0.162 Uiso 1 1 calc R U . . .
C30A C 0.2433(11) 0.3169(6) 1.1751(5) 0.118(5) Uani 1 1 d . . . . .
H30D H 0.258028 0.366334 1.178766 0.177 Uiso 1 1 calc R U . . .
H30E H 0.236013 0.296391 1.209964 0.177 Uiso 1 1 calc R U . . .
H30F H 0.173602 0.309867 1.154442 0.177 Uiso 1 1 calc R U . . .
C31A C 0.8196(7) 0.3043(4) 0.9470(4) 0.038(2) Uani 1 1 d . . . . .
C32A C 0.9116(8) 0.3047(4) 0.9813(4) 0.038(2) Uani 1 1 d . . . . .
C33A C 1.0143(7) 0.3285(4) 0.9634(4) 0.045(3) Uani 1 1 d . . . . .
H33A H 1.077875 0.329991 0.986761 0.054 Uiso 1 1 calc R U . . .
C34A C 1.0245(7) 0.3501(4) 0.9114(4) 0.042(3) Uani 1 1 d . . . . .
H34A H 1.095585 0.363486 0.899144 0.050 Uiso 1 1 calc R U . . .
C35A C 0.9303(9) 0.3518(5) 0.8778(4) 0.055(3) Uani 1 1 d . . . . .
C36A C 0.8283(8) 0.3279(5) 0.8960(4) 0.045(3) Uani 1 1 d . . . . .
H36A H 0.763812 0.327794 0.873163 0.055 Uiso 1 1 calc R U . . .
C37A C 0.9368(9) 0.3807(5) 0.8220(4) 0.060(3) Uani 1 1 d . . . . .
C38A C 0.8537(8) 0.4408(5) 0.8148(4) 0.065(3) Uani 1 1 d . . . . .
H38D H 0.844961 0.452117 0.777506 0.098 Uiso 1 1 calc R U . . .
H38E H 0.882386 0.481073 0.834132 0.098 Uiso 1 1 calc R U . . .
H38F H 0.780809 0.427466 0.828360 0.098 Uiso 1 1 calc R U . . .
C39A C 0.9004(8) 0.3223(5) 0.7827(4) 0.066(3) Uani 1 1 d . . . . .
H39D H 0.907283 0.338853 0.746665 0.099 Uiso 1 1 calc R U . . .
H39E H 0.822242 0.309505 0.788493 0.099 Uiso 1 1 calc R U . . .
H39F H 0.948806 0.282084 0.788408 0.099 Uiso 1 1 calc R U . . .
C40A C 1.0566(8) 0.4043(7) 0.8088(5) 0.090(4) Uani 1 1 d . . . . .
H40D H 1.054772 0.426911 0.774429 0.136 Uiso 1 1 calc R U . . .
H40E H 1.106282 0.364122 0.807928 0.136 Uiso 1 1 calc R U . . .
H40F H 1.084520 0.436642 0.835595 0.136 Uiso 1 1 calc R U . . .
C41A C 0.7758(8) 0.2559(4) 1.0346(4) 0.046(3) Uani 1 1 d . . . . .
C42A C 0.8879(8) 0.2805(4) 1.0330(4) 0.038(2) Uani 1 1 d . . . . .
C43A C 0.9595(8) 0.2729(5) 1.0753(4) 0.056(3) Uani 1 1 d . . . . .
H43A H 1.034959 0.288125 1.073092 0.067 Uiso 1 1 calc R U . . .
C44A C 0.9241(9) 0.2430(5) 1.1224(4) 0.061(3) Uani 1 1 d . . . . .
H44A H 0.972513 0.243224 1.152668 0.073 Uiso 1 1 calc R U . . .
C45A C 0.8169(10) 0.2127(5) 1.1245(4) 0.055(3) Uani 1 1 d . . . . .
C46A C 0.7478(9) 0.2237(5) 1.0801(4) 0.057(3) Uani 1 1 d . . . . .
H46A H 0.673119 0.206890 1.081617 0.069 Uiso 1 1 calc R U . . .
C47A C 0.7845(10) 0.1740(6) 1.1731(4) 0.065(3) Uani 1 1 d . . . . .
C48A C 0.6755(11) 0.1341(6) 1.1666(5) 0.092(4) Uani 1 1 d . . . . .
H48D H 0.660393 0.109730 1.199274 0.138 Uiso 1 1 calc R U . . .
H48E H 0.681834 0.100676 1.138056 0.138 Uiso 1 1 calc R U . . .
H48F H 0.613904 0.166055 1.158270 0.138 Uiso 1 1 calc R U . . .
C49A C 0.7747(10) 0.2233(5) 1.2189(4) 0.081(4) Uani 1 1 d . . . . .
H49D H 0.743862 0.198904 1.248787 0.121 Uiso 1 1 calc R U . . .
H49E H 0.724815 0.261456 1.208650 0.121 Uiso 1 1 calc R U . . .
H49F H 0.849110 0.241488 1.228754 0.121 Uiso 1 1 calc R U . . .
C50A C 0.8766(12) 0.1200(7) 1.1886(5) 0.118(6) Uani 1 1 d . . . . .
H50D H 0.852147 0.092916 1.218561 0.177 Uiso 1 1 calc R U . . .
H50E H 0.946803 0.143772 1.198048 0.177 Uiso 1 1 calc R U . . .
H50F H 0.888639 0.089227 1.158805 0.177 Uiso 1 1 calc R U . . .
Li1A Li 0.7939(17) 0.5659(8) 0.0509(8) 0.076(6) Uani 1 1 d . . . . .
O51A O 0.9402(6) 0.5605(3) 0.0251(3) 0.078(2) Uani 1 1 d . . . . .
C8 C 0.9658(10) 0.6170(6) -0.0109(5) 0.079(4) Uani 1 1 d . . . . .
H8A H 0.896402 0.641861 -0.021844 0.095 Uiso 1 1 calc R U . . .
H8B H 1.018549 0.650117 0.006144 0.095 Uiso 1 1 calc R U . . .
C7 C 1.0151(16) 0.5856(7) -0.0547(6) 0.154(8) Uani 1 1 d . . . . .
H7A H 1.071987 0.616686 -0.069350 0.185 Uiso 1 1 calc R U . . .
H7B H 0.956976 0.576282 -0.082349 0.185 Uiso 1 1 calc R U . . .
C54A C 1.0673(12) 0.5219(6) -0.0378(6) 0.112(5) Uani 1 1 d . . . . .
H54E H 1.147905 0.529191 -0.028944 0.134 Uiso 1 1 calc R U . . .
H54F H 1.060472 0.486710 -0.065811 0.134 Uiso 1 1 calc R U . . .
C55A C 1.0081(11) 0.5003(5) 0.0081(5) 0.090(4) Uani 1 1 d . . . . .
H55C H 1.062039 0.486255 0.036384 0.108 Uiso 1 1 calc R U . . .
H55D H 0.958572 0.460696 -0.000616 0.108 Uiso 1 1 calc R U . . .
O61A O 0.6906(6) 0.5533(4) -0.0034(3) 0.077(2) Uani 1 1 d . . . . .
C62A C 0.6025(11) 0.6011(6) -0.0184(5) 0.093(4) Uani 1 1 d . . . . .
H62C H 0.634510 0.643946 -0.032653 0.112 Uiso 1 1 calc R U . . .
H62D H 0.557177 0.612930 0.012187 0.112 Uiso 1 1 calc R U . . .
C63A C 0.5309(9) 0.5645(6) -0.0600(5) 0.089(4) Uani 1 1 d . . . . .
H63C H 0.495897 0.597586 -0.085142 0.107 Uiso 1 1 calc R U . . .
H63D H 0.471545 0.536426 -0.044165 0.107 Uiso 1 1 calc R U . . .
C64A C 0.6193(10) 0.5185(6) -0.0868(4) 0.071(3) Uani 1 1 d . . . . .
H64C H 0.583680 0.479983 -0.106542 0.085 Uiso 1 1 calc R U . . .
H64D H 0.666797 0.545476 -0.110403 0.085 Uiso 1 1 calc R U . . .
C65A C 0.6826(11) 0.4943(6) -0.0404(6) 0.106(5) Uani 1 1 d . . . . .
H65C H 0.758493 0.479084 -0.050076 0.127 Uiso 1 1 calc R U . . .
H65D H 0.643633 0.455127 -0.024211 0.127 Uiso 1 1 calc R U . . .
O71A O 0.7945(5) 0.6529(3) 0.0851(3) 0.0578(19) Uani 1 1 d . . . . .
C72A C 0.8784(10) 0.6663(5) 0.1248(5) 0.079(4) Uani 1 1 d . . . . .
H72C H 0.932885 0.700660 0.112530 0.094 Uiso 1 1 calc R U . . .
H72D H 0.919339 0.623477 0.134328 0.094 Uiso 1 1 calc R U . . .
C73A C 0.8167(10) 0.6938(6) 0.1716(5) 0.076(4) Uani 1 1 d . . . . .
H73C H 0.864859 0.725228 0.193028 0.091 Uiso 1 1 calc R U . . .
H73D H 0.790305 0.655913 0.194074 0.091 Uiso 1 1 calc R U . . .
C74A C 0.7179(9) 0.7325(5) 0.1454(4) 0.072(3) Uani 1 1 d . . . . .
H74C H 0.726675 0.782771 0.150282 0.086 Uiso 1 1 calc R U . . .
H74D H 0.646198 0.717938 0.160436 0.086 Uiso 1 1 calc R U . . .
C75A C 0.7201(7) 0.7135(4) 0.0858(5) 0.060(3) Uani 1 1 d . . . . .
H75C H 0.643971 0.701913 0.071785 0.072 Uiso 1 1 calc R U . . .
H75D H 0.750712 0.751751 0.065005 0.072 Uiso 1 1 calc R U . . .
O81A O 0.7638(6) 0.4978(3) 0.1026(3) 0.073(2) Uani 1 1 d . . . . .
C82A C 0.7742(9) 0.4235(5) 0.0971(5) 0.073(4) Uani 1 1 d . . . . .
H82C H 0.847805 0.407612 0.111589 0.088 Uiso 1 1 calc R U . . .
H82D H 0.767381 0.409948 0.059768 0.088 Uiso 1 1 calc R U . . .
C83A C 0.6803(9) 0.3927(5) 0.1275(5) 0.077(4) Uani 1 1 d . . . . .
H83C H 0.702682 0.386158 0.164851 0.092 Uiso 1 1 calc R U . . .
H83D H 0.655689 0.348030 0.112391 0.092 Uiso 1 1 calc R U . . .
C84A C 0.5892(9) 0.4469(5) 0.1210(6) 0.096(5) Uani 1 1 d . . . . .
H84C H 0.533092 0.443289 0.148677 0.116 Uiso 1 1 calc R U . . .
H84D H 0.550775 0.444290 0.086102 0.116 Uiso 1 1 calc R U . . .
C85A C 0.6604(9) 0.5126(5) 0.1271(5) 0.081(4) Uani 1 1 d . . . . .
H85C H 0.622087 0.552078 0.109653 0.097 Uiso 1 1 calc R U . . .
H85D H 0.673838 0.523885 0.164597 0.097 Uiso 1 1 calc R U . . .
C53B C 0.776(3) 0.1780(17) 0.6826(13) 0.134(12) Uani 0.5 1 d . U P C 1
H53A H 0.850995 0.179786 0.700474 0.161 Uiso 0.5 1 calc R U P C 1
H53B H 0.718396 0.169585 0.708853 0.161 Uiso 0.5 1 calc R U P C 1
C53A C 0.690(2) 0.1664(12) 0.6636(10) 0.072(7) Uani 0.5 1 d . U P C 2
H53C H 0.707618 0.172497 0.701433 0.087 Uiso 0.5 1 calc R U P C 2
H53D H 0.616395 0.142650 0.660011 0.087 Uiso 0.5 1 calc R U P C 2
C52A C 0.681(3) 0.2328(17) 0.6391(13) 0.107(11) Uani 0.5 1 d . U P C 2
H52A H 0.706145 0.269652 0.663580 0.128 Uiso 0.5 1 calc R U P C 2
H52B H 0.602798 0.242362 0.626964 0.128 Uiso 0.5 1 calc R U P C 2
C52B C 0.752(2) 0.2420(12) 0.6522(10) 0.066(7) Uani 0.5 1 d . U P C 1
H52C H 0.808592 0.277603 0.662024 0.079 Uiso 0.5 1 calc R U P C 1
H52D H 0.677245 0.259755 0.660743 0.079 Uiso 0.5 1 calc R U P C 1

loop_
_atom_site_aniso_label
_atom_site_aniso_U_11
_atom_site_aniso_U_22
_atom_site_aniso_U_33
_atom_site_aniso_U_23
_atom_site_aniso_U_13
_atom_site_aniso_U_12
B1 0.036(7) 0.051(7) 0.039(7) -0.001(6) 0.012(6) -0.006(6)
B2 0.028(6) 0.029(6) 0.056(8) -0.005(6) 0.008(6) 0.008(5)
C1 0.031(5) 0.026(5) 0.047(6) -0.012(5) 0.011(5) 0.005(4)
C2 0.041(6) 0.057(7) 0.043(6) -0.007(5) 0.010(5) -0.004(5)
C3 0.066(8) 0.034(6) 0.074(8) -0.003(6) -0.008(7) 0.000(6)
C4 0.081(8) 0.061(8) 0.086(9) 0.021(7) 0.013(7) 0.011(6)
C5 0.122(11) 0.025(6) 0.135(12) -0.007(7) -0.021(9) 0.013(7)
C6 0.058(7) 0.058(7) 0.140(12) 0.022(8) 0.020(8) 0.026(6)
C11 0.023(5) 0.022(5) 0.064(7) 0.020(5) 0.004(5) 0.012(4)
C12 0.011(5) 0.030(5) 0.073(8) 0.005(5) 0.009(5) -0.003(4)
C13 0.040(6) 0.039(6) 0.077(8) -0.007(6) 0.015(6) 0.003(5)
C14 0.029(6) 0.075(8) 0.059(8) 0.018(6) -0.021(6) 0.010(6)
C15 0.044(6) 0.033(6) 0.059(8) 0.005(5) 0.009(6) -0.008(5)
C16 0.024(5) 0.038(6) 0.053(7) 0.006(5) -0.007(5) -0.006(5)
C17 0.065(8) 0.030(6) 0.076(9) 0.013(6) 0.005(7) 0.003(5)
C18 0.066(7) 0.059(7) 0.078(8) 0.006(6) 0.005(6) 0.040(6)
C19 0.096(9) 0.070(8) 0.086(9) 0.030(7) -0.016(7) 0.012(7)
C20 0.052(7) 0.084(8) 0.056(7) 0.003(6) -0.017(6) 0.001(6)
C21 0.043(6) 0.015(5) 0.064(8) 0.004(5) 0.005(6) 0.000(4)
C22 0.028(6) 0.028(5) 0.044(7) 0.001(5) 0.007(5) -0.008(5)
C23 0.034(6) 0.026(6) 0.080(8) 0.001(6) 0.001(6) -0.003(5)
C24 0.038(6) 0.024(5) 0.073(8) -0.012(5) 0.005(6) 0.006(5)
C25 0.053(7) 0.029(5) 0.050(7) -0.004(5) 0.025(6) -0.021(5)
C26 0.030(5) 0.025(5) 0.053(7) -0.002(5) 0.003(5) -0.002(4)
C27 0.049(7) 0.045(6) 0.065(8) 0.001(6) 0.011(6) 0.004(5)
C28 0.056(7) 0.081(8) 0.058(7) 0.001(6) 0.013(6) 0.006(6)
C29 0.092(9) 0.047(7) 0.092(9) -0.014(7) -0.002(8) -0.001(6)
C30 0.051(7) 0.065(8) 0.086(9) 0.004(7) 0.015(6) -0.006(6)
C31 0.064(7) 0.035(6) 0.038(6) -0.001(5) 0.004(6) 0.000(6)
C32 0.068(8) 0.048(6) 0.019(6) 0.001(5) 0.014(6) -0.010(5)
C33 0.060(7) 0.053(6) 0.032(6) -0.003(5) 0.003(6) -0.001(6)
C34 0.077(9) 0.055(7) 0.063(9) 0.007(6) 0.033(7) 0.026(7)
C35 0.051(7) 0.037(6) 0.062(8) -0.010(6) 0.002(6) -0.003(5)
C36 0.053(6) 0.032(6) 0.071(8) 0.000(6) 0.013(7) 0.007(5)
C37 0.051(7) 0.053(6) 0.060(7) -0.014(6) -0.004(6) 0.011(6)
C38 0.100(9) 0.082(8) 0.047(7) -0.004(7) -0.003(7) 0.015(7)
C39 0.067(8) 0.053(7) 0.115(11) -0.017(7) 0.027(8) -0.002(6)
C40 0.067(8) 0.073(8) 0.091(9) -0.019(7) -0.006(7) 0.026(6)
C41 0.029(5) 0.040(6) 0.051(7) -0.002(5) 0.001(5) 0.013(5)
C42 0.052(7) 0.034(6) 0.060(8) 0.001(5) 0.004(7) 0.010(5)
C43 0.036(6) 0.028(5) 0.060(8) 0.001(5) 0.009(6) 0.008(5)
C44 0.043(7) 0.055(7) 0.069(9) -0.004(6) -0.024(7) -0.014(5)
C45 0.036(6) 0.044(6) 0.059(8) -0.012(5) 0.008(6) 0.014(5)
C46 0.038(6) 0.042(6) 0.047(7) -0.003(5) 0.005(5) -0.011(5)
C47 0.044(6) 0.082(9) 0.056(8) 0.000(7) 0.004(6) 0.004(6)
C48 0.067(7) 0.063(8) 0.083(9) -0.027(7) 0.002(7) -0.005(6)
C49 0.064(8) 0.085(9) 0.092(9) -0.006(8) 0.021(7) 0.006(7)
C50 0.059(8) 0.111(10) 0.088(9) -0.037(8) -0.004(7) -0.009(7)
Li1 0.066(11) 0.046(10) 0.052(11) 0.004(8) -0.033(10) -0.011(9)
O51 0.108(6) 0.034(4) 0.082(6) 0.009(4) 0.023(5) 0.022(4)
C54 0.093(10) 0.059(8) 0.082(9) 0.022(7) 0.007(8) 0.009(7)
C55 0.075(8) 0.043(7) 0.114(11) -0.018(7) 0.010(8) 0.002(6)
O61 0.056(5) 0.041(4) 0.119(7) -0.018(4) 0.004(5) -0.007(4)
C62 0.071(8) 0.046(7) 0.109(11) -0.019(7) 0.007(8) -0.005(6)
C63 0.126(13) 0.095(10) 0.098(11) -0.021(9) 0.041(10) -0.025(9)
C64 0.088(10) 0.124(12) 0.114(12) -0.030(10) 0.034(9) -0.046(9)
C65 0.072(10) 0.112(12) 0.27(2) -0.118(14) 0.029(12) -0.025(9)
O71 0.053(5) 0.035(4) 0.136(7) 0.024(4) -0.015(5) -0.013(4)
C72 0.056(8) 0.071(8) 0.117(11) 0.022(8) -0.015(8) -0.013(7)
C73 0.066(8) 0.076(9) 0.134(12) 0.025(9) 0.020(9) -0.031(7)
C74 0.057(7) 0.089(9) 0.082(9) -0.008(8) -0.013(7) 0.003(7)
C75 0.074(9) 0.067(9) 0.153(13) 0.021(9) -0.007(9) -0.042(7)
O81 0.059(4) 0.037(4) 0.096(6) -0.005(4) 0.007(4) -0.001(4)
C82 0.146(13) 0.055(8) 0.095(11) -0.009(8) 0.053(10) 0.001(8)
C83 0.101(10) 0.060(8) 0.084(9) -0.001(7) 0.011(8) -0.007(7)
C84 0.086(9) 0.040(7) 0.091(10) 0.007(7) -0.001(8) -0.018(6)
C85 0.099(10) 0.055(8) 0.109(11) 0.010(8) -0.004(9) -0.012(7)
B1A 0.037(6) 0.027(6) 0.033(6) -0.004(5) 0.003(6) -0.007(5)
B2A 0.036(7) 0.039(6) 0.038(7) -0.014(6) -0.019(6) 0.006(5)
C1A 0.051(6) 0.049(6) 0.044(7) 0.004(5) 0.011(6) -0.005(5)
C2A 0.032(5) 0.036(6) 0.061(7) 0.005(5) 0.005(5) 0.019(4)
C3A 0.044(6) 0.052(7) 0.065(8) -0.005(6) 0.008(6) -0.001(5)
C4A 0.049(6) 0.032(6) 0.127(11) -0.009(6) 0.008(7) -0.006(5)
C5A 0.071(8) 0.069(8) 0.094(10) -0.036(7) -0.010(7) 0.015(6)
C6A 0.090(9) 0.036(6) 0.098(10) 0.002(6) -0.006(7) 0.018(6)
C11A 0.029(5) 0.027(5) 0.050(7) -0.002(5) 0.000(5) -0.002(4)
C12A 0.023(5) 0.018(5) 0.069(8) -0.004(5) -0.008(5) -0.004(4)
C13A 0.027(5) 0.027(5) 0.083(9) -0.007(6) 0.012(6) 0.000(4)
C14A 0.040(6) 0.031(6) 0.056(7) 0.009(5) -0.008(6) 0.002(5)
C15A 0.017(5) 0.030(5) 0.062(7) 0.003(5) -0.001(5) -0.005(4)
C16A 0.031(5) 0.034(6) 0.050(7) 0.002(5) -0.006(5) -0.004(5)
C17A 0.043(6) 0.029(5) 0.064(8) 0.004(5) 0.000(6) 0.001(5)
C18A 0.038(6) 0.086(8) 0.055(7) 0.011(6) -0.001(5) 0.003(6)
C19A 0.072(8) 0.058(7) 0.057(7) 0.006(6) 0.009(6) 0.018(6)
C20A 0.075(7) 0.043(6) 0.058(7) 0.008(5) 0.014(6) -0.003(5)
C21A 0.021(5) 0.032(5) 0.057(7) -0.002(5) 0.010(5) 0.005(4)
C22A 0.023(5) 0.030(5) 0.052(7) -0.011(5) 0.008(5) -0.014(4)
C23A 0.025(5) 0.036(6) 0.077(8) -0.016(6) -0.003(6) -0.001(5)
C24A 0.036(6) 0.040(6) 0.058(8) -0.020(6) 0.010(6) -0.001(5)
C25A 0.047(6) 0.054(7) 0.036(6) -0.006(6) 0.012(5) -0.011(6)
C26A 0.029(5) 0.033(6) 0.073(8) -0.004(6) -0.008(6) -0.005(4)
C27A 0.046(6) 0.069(8) 0.045(7) 0.001(6) 0.009(6) 0.002(6)
C28A 0.242(18) 0.060(8) 0.106(11) -0.004(8) 0.083(12) -0.051(10)
C29A 0.095(10) 0.154(14) 0.077(9) 0.009(9) 0.015(9) -0.009(10)
C30A 0.154(13) 0.115(11) 0.091(10) 0.025(9) 0.086(10) 0.052(10)
C31A 0.029(5) 0.013(5) 0.072(8) 0.006(5) 0.002(6) 0.007(4)
C32A 0.030(5) 0.027(5) 0.057(7) -0.005(5) -0.012(6) 0.015(4)
C33A 0.023(5) 0.029(5) 0.083(8) 0.002(6) 0.001(6) 0.012(4)
C34A 0.035(6) 0.030(6) 0.061(7) -0.002(5) -0.005(6) 0.015(5)
C35A 0.061(7) 0.039(6) 0.065(8) 0.010(6) 0.013(7) 0.022(6)
C36A 0.031(5) 0.044(6) 0.062(8) -0.006(6) 0.002(5) 0.001(5)
C37A 0.059(7) 0.047(7) 0.075(8) -0.002(6) 0.022(7) -0.006(6)
C38A 0.067(7) 0.066(8) 0.062(8) 0.018(6) -0.009(6) -0.019(6)
C39A 0.063(7) 0.070(8) 0.066(7) 0.005(7) 0.013(6) -0.005(6)
C40A 0.057(8) 0.127(11) 0.086(10) 0.032(8) 0.000(7) -0.038(7)
C41A 0.065(7) 0.019(5) 0.054(7) -0.005(5) 0.017(6) -0.011(5)
C42A 0.055(7) 0.020(5) 0.038(7) -0.001(5) -0.013(6) 0.010(5)
C43A 0.053(7) 0.041(6) 0.074(9) -0.005(6) -0.001(7) -0.023(5)
C44A 0.084(9) 0.040(6) 0.056(8) -0.002(6) -0.024(7) -0.004(6)
C45A 0.079(8) 0.036(6) 0.049(7) -0.001(5) -0.004(7) -0.016(6)
C46A 0.046(6) 0.056(7) 0.069(8) -0.021(7) -0.012(7) 0.024(6)
C47A 0.097(10) 0.066(8) 0.031(6) -0.001(6) -0.004(7) 0.013(7)
C48A 0.139(12) 0.061(8) 0.075(9) 0.016(7) -0.003(9) -0.039(8)
C49A 0.096(9) 0.068(8) 0.079(8) -0.007(7) 0.009(8) 0.006(7)
C50A 0.156(13) 0.104(11) 0.097(10) 0.054(9) 0.039(10) 0.062(10)
Li1A 0.090(14) 0.035(10) 0.105(16) -0.007(10) 0.036(13) 0.023(10)
O51A 0.066(5) 0.043(4) 0.128(7) 0.015(5) 0.043(5) 0.014(4)
C8 0.079(9) 0.057(8) 0.103(10) 0.014(8) 0.031(8) -0.007(7)
C7 0.25(2) 0.061(10) 0.160(15) 0.009(10) 0.127(16) 0.025(11)
C54A 0.135(12) 0.070(10) 0.135(13) -0.002(9) 0.093(11) 0.037(8)
C55A 0.109(10) 0.043(7) 0.120(11) -0.007(7) 0.032(9) 0.042(7)
O61A 0.075(5) 0.059(5) 0.096(6) -0.023(5) -0.018(5) 0.001(4)
C62A 0.094(10) 0.064(8) 0.120(11) -0.025(8) -0.035(9) 0.036(8)
C63A 0.051(7) 0.092(9) 0.124(11) -0.027(9) -0.027(8) 0.022(7)
C64A 0.076(8) 0.071(8) 0.066(8) -0.007(7) -0.005(7) -0.041(7)
C65A 0.088(10) 0.070(9) 0.157(14) -0.047(10) -0.024(10) 0.020(8)
O71A 0.050(4) 0.041(4) 0.082(5) 0.004(4) -0.004(4) 0.013(3)
C72A 0.088(9) 0.042(7) 0.104(10) 0.004(7) -0.033(9) 0.017(7)
C73A 0.091(10) 0.053(7) 0.084(9) -0.010(7) -0.009(8) 0.033(7)
C74A 0.066(7) 0.063(8) 0.086(9) -0.024(7) -0.002(7) 0.025(6)
C75A 0.034(6) 0.031(6) 0.114(10) 0.012(6) -0.001(7) -0.001(5)
O81A 0.079(5) 0.034(4) 0.108(6) -0.002(4) 0.042(5) -0.007(4)
C82A 0.060(7) 0.037(7) 0.123(11) -0.002(7) 0.021(8) 0.015(6)
C83A 0.071(8) 0.026(6) 0.133(11) 0.003(6) 0.007(8) -0.006(6)
C84A 0.064(8) 0.040(7) 0.187(14) 0.020(8) 0.040(9) 0.002(6)
C85A 0.078(8) 0.034(6) 0.133(11) -0.004(7) 0.042(8) 0.009(6)
C53B 0.142(17) 0.131(17) 0.128(17) 0.011(13) -0.007(13) -0.002(14)
C53A 0.084(12) 0.060(12) 0.075(12) 0.020(10) 0.023(11) 0.023(11)
C52A 0.118(16) 0.101(16) 0.102(16) -0.017(12) 0.020(13) 0.018(13)
C52B 0.081(13) 0.046(11) 0.072(13) 0.000(10) 0.011(11) 0.009(10)

loop_
_atom_type_symbol
_atom_type_description
_atom_type_scat_dispersion_real
_atom_type_scat_dispersion_imag
_atom_type_scat_source
C C 0.0033 0.0016 'International Tables Vol C Tables 4.2.6.8 and 6.1.1.4'
H H 0.0000 0.0000 'International Tables Vol C Tables 4.2.6.8 and 6.1.1.4'
B B 0.0013 0.0007 'International Tables Vol C Tables 4.2.6.8 and 6.1.1.4'
Li Li -0.0003 0.0001 'International Tables Vol C Tables 4.2.6.8 and 6.1.1.4'
O O 0.0106 0.0060 'International Tables Vol C Tables 4.2.6.8 and 6.1.1.4'

loop_
_geom_angle_atom_site_label_1
_geom_angle_atom_site_label_2
_geom_angle_atom_site_label_3
_geom_angle
_geom_angle_site_symmetry_1
_geom_angle_site_symmetry_3
_geom_angle_publ_flag
C11 B1 C1 124.3(8) . . ?
C11 B1 C21 102.0(7) . . ?
C1 B1 C21 119.0(8) . . ?
C11 B1 B2 127.0(7) . . ?
C1 B1 B2 52.8(5) . . ?
C21 B1 B2 125.9(8) . . ?
C11 B1 H1M 100(3) . . ?
C1 B1 H1M 97(3) . . ?
C21 B1 H1M 112(3) . . ?
B2 B1 H1M 45(2) . . ?
C31 B2 C41 101.9(7) . . ?
C31 B2 C1 118.8(8) . . ?
C41 B2 C1 130.3(8) . . ?
C31 B2 B1 125.9(8) . . ?
C41 B2 B1 123.4(7) . . ?
C1 B2 B1 51.7(5) . . ?
C31 B2 H1M 104(2) . . ?
C41 B2 H1M 102(3) . . ?
C1 B2 H1M 95(2) . . ?
B1 B2 H1M 44(2) . . ?
C2 C1 B1 121.3(7) . . ?
C2 C1 B2 121.4(8) . . ?
B1 C1 B2 75.5(6) . . ?
C2 C1 H1A 111.4 . . ?
B1 C1 H1A 111.4 . . ?
B2 C1 H1A 111.4 . . ?
C1 C2 C3 116.3(7) . . ?
C1 C2 H2A 108.2 . . ?
C3 C2 H2A 108.2 . . ?
C1 C2 H2B 108.2 . . ?
C3 C2 H2B 108.2 . . ?
H2A C2 H2B 107.4 . . ?
C6 C3 C5 112.3(10) . . ?
C6 C3 C4 108.7(9) . . ?
C5 C3 C4 109.8(9) . . ?
C6 C3 C2 110.7(8) . . ?
C5 C3 C2 109.9(8) . . ?
C4 C3 C2 105.2(8) . . ?
C3 C4 H4A 109.5 . . ?
C3 C4 H4B 109.5 . . ?
H4A C4 H4B 109.5 . . ?
C3 C4 H4C 109.5 . . ?
H4A C4 H4C 109.5 . . ?
H4B C4 H4C 109.5 . . ?
C3 C5 H5A 109.5 . . ?
C3 C5 H5B 109.5 . . ?
H5A C5 H5B 109.5 . . ?
C3 C5 H5C 109.5 . . ?
H5A C5 H5C 109.5 . . ?
H5B C5 H5C 109.5 . . ?
C3 C6 H6A 109.5 . . ?
C3 C6 H6B 109.5 . . ?
H6A C6 H6B 109.5 . . ?
C3 C6 H6C 109.5 . . ?
H6A C6 H6C 109.5 . . ?
H6B C6 H6C 109.5 . . ?
C16 C11 C12 119.4(9) . . ?
C16 C11 B1 134.4(8) . . ?
C12 C11 B1 106.2(9) . . ?
C13 C12 C11 118.6(9) . . ?
C13 C12 C22 127.0(8) . . ?
C11 C12 C22 114.3(9) . . ?
C14 C13 C12 121.1(9) . . ?
C14 C13 H13 119.5 . . ?
C12 C13 H13 119.5 . . ?
C13 C14 C15 119.4(9) . . ?
C13 C14 H14 120.3 . . ?
C15 C14 H14 120.3 . . ?
C16 C15 C14 118.9(9) . . ?
C16 C15 C17 125.6(9) . . ?
C14 C15 C17 115.0(9) . . ?
C11 C16 C15 122.3(9) . . ?
C11 C16 H16 118.9 . . ?
C15 C16 H16 118.9 . . ?
C20 C17 C15 112.5(8) . . ?
C20 C17 C19 109.1(9) . . ?
C15 C17 C19 113.7(8) . . ?
C20 C17 C18 105.4(8) . . ?
C15 C17 C18 109.6(9) . . ?
C19 C17 C18 106.2(8) . . ?
C17 C18 H18A 109.5 . . ?
C17 C18 H18B 109.5 . . ?
H18A C18 H18B 109.5 . . ?
C17 C18 H18C 109.5 . . ?
H18A C18 H18C 109.5 . . ?
H18B C18 H18C 109.5 . . ?
C17 C19 H19A 109.5 . . ?
C17 C19 H19B 109.5 . . ?
H19A C19 H19B 109.5 . . ?
C17 C19 H19C 109.5 . . ?
H19A C19 H19C 109.5 . . ?
H19B C19 H19C 109.5 . . ?
C17 C20 H20A 109.5 . . ?
C17 C20 H20B 109.5 . . ?
H20A C20 H20B 109.5 . . ?
C17 C20 H20C 109.5 . . ?
H20A C20 H20C 109.5 . . ?
H20B C20 H20C 109.5 . . ?
C26 C21 C22 117.2(8) . . ?
C26 C21 B1 136.2(8) . . ?
C22 C21 B1 106.2(8) . . ?
C23 C22 C21 121.0(9) . . ?
C23 C22 C12 127.8(9) . . ?
C21 C22 C12 111.2(8) . . ?
C24 C23 C22 119.0(9) . . ?
C24 C23 H23 120.5 . . ?
C22 C23 H23 120.5 . . ?
C23 C24 C25 122.2(9) . . ?
C23 C24 H24 118.9 . . ?
C25 C24 H24 118.9 . . ?
C26 C25 C24 115.7(9) . . ?
C26 C25 C27 125.6(9) . . ?
C24 C25 C27 118.7(9) . . ?
C21 C26 C25 124.6(9) . . ?
C21 C26 H26 117.7 . . ?
C25 C26 H26 117.7 . . ?
C25 C27 C28 113.5(8) . . ?
C25 C27 C30 110.9(8) . . ?
C28 C27 C30 106.9(8) . . ?
C25 C27 C29 109.3(8) . . ?
C28 C27 C29 107.8(9) . . ?
C30 C27 C29 108.2(8) . . ?
C27 C28 H28A 109.5 . . ?
C27 C28 H28B 109.5 . . ?
H28A C28 H28B 109.5 . . ?
C27 C28 H28C 109.5 . . ?
H28A C28 H28C 109.5 . . ?
H28B C28 H28C 109.5 . . ?
C27 C29 H29A 109.5 . . ?
C27 C29 H29B 109.5 . . ?
H29A C29 H29B 109.5 . . ?
C27 C29 H29C 109.5 . . ?
H29A C29 H29C 109.5 . . ?
H29B C29 H29C 109.5 . . ?
C27 C30 H30A 109.5 . . ?
C27 C30 H30B 109.5 . . ?
H30A C30 H30B 109.5 . . ?
C27 C30 H30C 109.5 . . ?
H30A C30 H30C 109.5 . . ?
H30B C30 H30C 109.5 . . ?
C32 C31 C36 114.4(9) . . ?
C32 C31 B2 110.0(9) . . ?
C36 C31 B2 135.3(9) . . ?
C33 C32 C31 122.8(10) . . ?
C33 C32 C42 127.9(10) . . ?
C31 C32 C42 108.7(9) . . ?
C32 C33 C34 119.9(10) . . ?
C32 C33 H33 120.0 . . ?
C34 C33 H33 120.0 . . ?
C33 C34 C35 120.9(9) . . ?
C33 C34 H34 119.5 . . ?
C35 C34 H34 119.5 . . ?
C36 C35 C34 116.8(10) . . ?
C36 C35 C37 124.5(10) . . ?
C34 C35 C37 118.7(10) . . ?
C35 C36 C31 124.7(9) . . ?
C35 C36 H36 117.7 . . ?
C31 C36 H36 117.7 . . ?
C38 C37 C35 111.7(8) . . ?
C38 C37 C39 109.4(9) . . ?
C35 C37 C39 113.8(9) . . ?
C38 C37 C40 108.7(8) . . ?
C35 C37 C40 110.0(8) . . ?
C39 C37 C40 102.7(8) . . ?
C37 C38 H38A 109.5 . . ?
C37 C38 H38B 109.5 . . ?
H38A C38 H38B 109.5 . . ?
C37 C38 H38C 109.5 . . ?
H38A C38 H38C 109.5 . . ?
H38B C38 H38C 109.5 . . ?
C37 C39 H39A 109.5 . . ?
C37 C39 H39B 109.5 . . ?
H39A C39 H39B 109.5 . . ?
C37 C39 H39C 109.5 . . ?
H39A C39 H39C 109.5 . . ?
H39B C39 H39C 109.5 . . ?
C37 C40 H40A 109.5 . . ?
C37 C40 H40B 109.5 . . ?
H40A C40 H40B 109.5 . . ?
C37 C40 H40C 109.5 . . ?
H40A C40 H40C 109.5 . . ?
H40B C40 H40C 109.5 . . ?
C46 C41 C42 118.5(9) . . ?
C46 C41 B2 135.0(8) . . ?
C42 C41 B2 106.5(8) . . ?
C43 C42 C41 118.9(9) . . ?
C43 C42 C32 128.2(9) . . ?
C41 C42 C32 112.9(9) . . ?
C44 C43 C42 119.9(9) . . ?
C44 C43 H43 120.1 . . ?
C42 C43 H43 120.1 . . ?
C45 C44 C43 123.5(9) . . ?
C45 C44 H44 118.2 . . ?
C43 C44 H44 118.2 . . ?
C44 C45 C46 116.0(9) . . ?
C44 C45 C47 122.4(9) . . ?
C46 C45 C47 121.4(9) . . ?
C41 C46 C45 123.1(9) . . ?
C41 C46 H46 118.5 . . ?
C45 C46 H46 118.5 . . ?
C49 C47 C45 109.9(9) . . ?
C49 C47 C50 108.3(9) . . ?
C45 C47 C50 114.7(8) . . ?
C49 C47 C48 109.5(8) . . ?
C45 C47 C48 108.0(8) . . ?
C50 C47 C48 106.3(9) . . ?
C47 C48 H48A 109.5 . . ?
C47 C48 H48B 109.5 . . ?
H48A C48 H48B 109.5 . . ?
C47 C48 H48C 109.5 . . ?
H48A C48 H48C 109.5 . . ?
H48B C48 H48C 109.5 . . ?
C47 C49 H49A 109.5 . . ?
C47 C49 H49B 109.5 . . ?
H49A C49 H49B 109.5 . . ?
C47 C49 H49C 109.5 . . ?
H49A C49 H49C 109.5 . . ?
H49B C49 H49C 109.5 . . ?
C47 C50 H50A 109.5 . . ?
C47 C50 H50B 109.5 . . ?
H50A C50 H50B 109.5 . . ?
C47 C50 H50C 109.5 . . ?
H50A C50 H50C 109.5 . . ?
H50B C50 H50C 109.5 . . ?
O81 Li1 O51 123.0(9) . . ?
O81 Li1 O61 112.8(8) . . ?
O51 Li1 O61 108.3(8) . . ?
O81 Li1 O71 106.6(8) . . ?
O51 Li1 O71 103.4(8) . . ?
O61 Li1 O71 99.8(8) . . ?
C55 O51 C52A 104.5(14) . . ?
C55 O51 C52B 106.8(11) . . ?
C55 O51 Li1 131.2(8) . . ?
C52A O51 Li1 119.5(14) . . ?
C52B O51 Li1 121.0(11) . . ?
C53A C54 C55 101.1(13) . . ?
C53B C54 C55 112.7(15) . . ?
C53B C54 H54A 109.0 . . ?
C55 C54 H54A 109.0 . . ?
C53B C54 H54B 109.0 . . ?
C55 C54 H54B 109.0 . . ?
H54A C54 H54B 107.8 . . ?
C53A C54 H54C 111.5 . . ?
C55 C54 H54C 111.5 . . ?
C53A C54 H54D 111.5 . . ?
C55 C54 H54D 111.5 . . ?
H54C C54 H54D 109.4 . . ?
O51 C55 C54 106.3(9) . . ?
O51 C55 H55A 110.5 . . ?
C54 C55 H55A 110.5 . . ?
O51 C55 H55B 110.5 . . ?
C54 C55 H55B 110.5 . . ?
H55A C55 H55B 108.7 . . ?
C62 O61 C65 105.1(8) . . ?
C62 O61 Li1 127.4(8) . . ?
C65 O61 Li1 127.4(8) . . ?
O61 C62 C63 104.7(10) . . ?
O61 C62 H62A 110.8 . . ?
C63 C62 H62A 110.8 . . ?
O61 C62 H62B 110.8 . . ?
C63 C62 H62B 110.8 . . ?
H62A C62 H62B 108.9 . . ?
C62 C63 C64 104.8(10) . . ?
C62 C63 H63A 110.8 . . ?
C64 C63 H63A 110.8 . . ?
C62 C63 H63B 110.8 . . ?
C64 C63 H63B 110.8 . . ?
H63A C63 H63B 108.9 . . ?
C65 C64 C63 104.2(11) . . ?
C65 C64 H64A 110.9 . . ?
C63 C64 H64A 110.9 . . ?
C65 C64 H64B 110.9 . . ?
C63 C64 H64B 110.9 . . ?
H64A C64 H64B 108.9 . . ?
C64 C65 O61 111.4(11) . . ?
C64 C65 H65A 109.4 . . ?
O61 C65 H65A 109.4 . . ?
C64 C65 H65B 109.4 . . ?
O61 C65 H65B 109.4 . . ?
H65A C65 H65B 108.0 . . ?
C75 O71 C72 108.5(8) . . ?
C75 O71 Li1 121.2(7) . . ?
C72 O71 Li1 128.3(8) . . ?
O71 C72 C73 108.2(9) . . ?
O71 C72 H72A 110.1 . . ?
C73 C72 H72A 110.1 . . ?
O71 C72 H72B 110.1 . . ?
C73 C72 H72B 110.1 . . ?
H72A C72 H72B 108.4 . . ?
C72 C73 C74 101.0(9) . . ?
C72 C73 H73A 111.6 . . ?
C74 C73 H73A 111.6 . . ?
C72 C73 H73B 111.6 . . ?
C74 C73 H73B 111.6 . . ?
H73A C73 H73B 109.4 . . ?
C75 C74 C73 100.5(9) . . ?
C75 C74 H74A 111.7 . . ?
C73 C74 H74A 111.7 . . ?
C75 C74 H74B 111.7 . . ?
C73 C74 H74B 111.7 . . ?
H74A C74 H74B 109.4 . . ?
O71 C75 C74 105.0(9) . . ?
O71 C75 H75A 110.8 . . ?
C74 C75 H75A 110.8 . . ?
O71 C75 H75B 110.8 . . ?
C74 C75 H75B 110.8 . . ?
H75A C75 H75B 108.8 . . ?
C82 O81 C85 104.0(8) . . ?
C82 O81 Li1 124.7(8) . . ?
C85 O81 Li1 127.8(9) . . ?
O81 C82 C83 107.6(9) . . ?
O81 C82 H82A 110.2 . . ?
C83 C82 H82A 110.2 . . ?
O81 C82 H82B 110.2 . . ?
C83 C82 H82B 110.2 . . ?
H82A C82 H82B 108.5 . . ?
C82 C83 C84 100.0(10) . . ?
C82 C83 H83A 111.8 . . ?
C84 C83 H83A 111.8 . . ?
C82 C83 H83B 111.8 . . ?
C84 C83 H83B 111.8 . . ?
H83A C83 H83B 109.5 . . ?
C85 C84 C83 104.1(9) . . ?
C85 C84 H84A 110.9 . . ?
C83 C84 H84A 110.9 . . ?
C85 C84 H84B 110.9 . . ?
C83 C84 H84B 110.9 . . ?
H84A C84 H84B 109.0 . . ?
O81 C85 C84 108.3(10) . . ?
O81 C85 H85A 110.0 . . ?
C84 C85 H85A 110.0 . . ?
O81 C85 H85B 110.0 . . ?
C84 C85 H85B 110.0 . . ?
H85A C85 H85B 108.4 . . ?
C21A B1A C11A 101.7(7) . . ?
C21A B1A C1A 126.5(8) . . ?
C11A B1A C1A 121.1(7) . . ?
C21A B1A B2A 128.0(8) . . ?
C11A B1A B2A 123.3(7) . . ?
C1A B1A B2A 50.7(5) . . ?
C21A B1A H2M 110(4) . . ?
C11A B1A H2M 101(4) . . ?
C1A B1A H2M 93(4) . . ?
B2A B1A H2M 43(4) . . ?
C41A B2A C1A 118.8(8) . . ?
C41A B2A C31A 101.1(7) . . ?
C1A B2A C31A 130.2(8) . . ?
C41A B2A B1A 124.4(8) . . ?
C1A B2A B1A 53.5(5) . . ?
C31A B2A B1A 125.0(8) . . ?
C41A B2A H2M 113(4) . . ?
C1A B2A H2M 93(4) . . ?
C31A B2A H2M 98(4) . . ?
B1A B2A H2M 39(4) . . ?
C2A C1A B2A 124.2(8) . . ?
C2A C1A B1A 118.1(7) . . ?
B2A C1A B1A 75.8(6) . . ?
C2A C1A H1AB 111.4 . . ?
B2A C1A H1AB 111.4 . . ?
B1A C1A H1AB 111.4 . . ?
C3A C2A C1A 116.7(8) . . ?
C3A C2A H2AA 108.1 . . ?
C1A C2A H2AA 108.1 . . ?
C3A C2A H2AB 108.1 . . ?
C1A C2A H2AB 108.1 . . ?
H2AA C2A H2AB 107.3 . . ?
C5A C3A C6A 110.8(9) . . ?
C5A C3A C2A 107.8(9) . . ?
C6A C3A C2A 111.3(8) . . ?
C5A C3A C4A 108.2(9) . . ?
C6A C3A C4A 108.1(9) . . ?
C2A C3A C4A 110.6(8) . . ?
C3A C4A H4AA 109.5 . . ?
C3A C4A H4AB 109.5 . . ?
H4AA C4A H4AB 109.5 . . ?
C3A C4A H4AC 109.5 . . ?
H4AA C4A H4AC 109.5 . . ?
H4AB C4A H4AC 109.5 . . ?
C3A C5A H5AA 109.5 . . ?
C3A C5A H5AB 109.5 . . ?
H5AA C5A H5AB 109.5 . . ?
C3A C5A H5AC 109.5 . . ?
H5AA C5A H5AC 109.5 . . ?
H5AB C5A H5AC 109.5 . . ?
C3A C6A H6AA 109.5 . . ?
C3A C6A H6AB 109.5 . . ?
H6AA C6A H6AB 109.5 . . ?
C3A C6A H6AC 109.5 . . ?
H6AA C6A H6AC 109.5 . . ?
H6AB C6A H6AC 109.5 . . ?
C16A C11A C12A 116.2(8) . . ?
C16A C11A B1A 137.3(8) . . ?
C12A C11A B1A 106.1(8) . . ?
C13A C12A C11A 119.9(9) . . ?
C13A C12A C22A 128.4(8) . . ?
C11A C12A C22A 111.6(8) . . ?
C12A C13A C14A 122.2(8) . . ?
C12A C13A H13A 118.9 . . ?
C14A C13A H13A 118.9 . . ?
C13A C14A C15A 119.0(9) . . ?
C13A C14A H14A 120.5 . . ?
C15A C14A H14A 120.5 . . ?
C16A C15A C14A 118.9(9) . . ?
C16A C15A C17A 123.0(8) . . ?
C14A C15A C17A 118.1(9) . . ?
C15A C16A C11A 123.6(8) . . ?
C15A C16A H16A 118.2 . . ?
C11A C16A H16A 118.2 . . ?
C15A C17A C19A 113.0(8) . . ?
C15A C17A C18A 109.2(7) . . ?
C19A C17A C18A 107.7(8) . . ?
C15A C17A C20A 110.1(8) . . ?
C19A C17A C20A 106.8(7) . . ?
C18A C17A C20A 109.9(8) . . ?
C17A C18A H18D 109.5 . . ?
C17A C18A H18E 109.5 . . ?
H18D C18A H18E 109.5 . . ?
C17A C18A H18F 109.5 . . ?
H18D C18A H18F 109.5 . . ?
H18E C18A H18F 109.5 . . ?
C17A C19A H19D 109.5 . . ?
C17A C19A H19E 109.5 . . ?
H19D C19A H19E 109.5 . . ?
C17A C19A H19F 109.5 . . ?
H19D C19A H19F 109.5 . . ?
H19E C19A H19F 109.5 . . ?
C17A C20A H20D 109.5 . . ?
C17A C20A H20E 109.5 . . ?
H20D C20A H20E 109.5 . . ?
C17A C20A H20F 109.5 . . ?
H20D C20A H20F 109.5 . . ?
H20E C20A H20F 109.5 . . ?
C22A C21A C26A 114.3(8) . . ?
C22A C21A B1A 110.8(8) . . ?
C26A C21A B1A 134.9(8) . . ?
C23A C22A C21A 123.6(9) . . ?
C23A C22A C12A 126.8(9) . . ?
C21A C22A C12A 109.6(8) . . ?
C22A C23A C24A 120.0(9) . . ?
C22A C23A H23A 120.0 . . ?
C24A C23A H23A 120.0 . . ?
C23A C24A C25A 121.6(9) . . ?
C23A C24A H24A 119.2 . . ?
C25A C24A H24A 119.2 . . ?
C24A C25A C26A 116.7(9) . . ?
C24A C25A C27A 122.7(9) . . ?
C26A C25A C27A 120.7(10) . . ?
C25A C26A C21A 123.7(9) . . ?
C25A C26A H26A 118.2 . . ?
C21A C26A H26A 118.2 . . ?
C29A C27A C28A 112.9(11) . . ?
C29A C27A C25A 111.3(8) . . ?
C28A C27A C25A 109.2(9) . . ?
C29A C27A C30A 106.5(9) . . ?
C28A C27A C30A 104.0(9) . . ?
C25A C27A C30A 112.7(9) . . ?
C27A C28A H28D 109.5 . . ?
C27A C28A H28E 109.5 . . ?
H28D C28A H28E 109.5 . . ?
C27A C28A H28F 109.5 . . ?
H28D C28A H28F 109.5 . . ?
H28E C28A H28F 109.5 . . ?
C27A C29A H29D 109.5 . . ?
C27A C29A H29E 109.5 . . ?
H29D C29A H29E 109.5 . . ?
C27A C29A H29F 109.5 . . ?
H29D C29A H29F 109.5 . . ?
H29E C29A H29F 109.5 . . ?
C27A C30A H30D 109.5 . . ?
C27A C30A H30E 109.5 . . ?
H30D C30A H30E 109.5 . . ?
C27A C30A H30F 109.5 . . ?
H30D C30A H30F 109.5 . . ?
H30E C30A H30F 109.5 . . ?
C32A C31A C36A 120.8(8) . . ?
C32A C31A B2A 106.7(8) . . ?
C36A C31A B2A 132.5(9) . . ?
C31A C32A C33A 118.7(9) . . ?
C31A C32A C42A 113.9(9) . . ?
C33A C32A C42A 127.4(9) . . ?
C34A C33A C32A 120.8(9) . . ?
C34A C33A H33A 119.6 . . ?
C32A C33A H33A 119.6 . . ?
C35A C34A C33A 119.9(9) . . ?
C35A C34A H34A 120.0 . . ?
C33A C34A H34A 120.0 . . ?
C34A C35A C36A 118.7(10) . . ?
C34A C35A C37A 121.2(9) . . ?
C36A C35A C37A 120.1(10) . . ?
C31A C36A C35A 121.0(10) . . ?
C31A C36A H36A 119.5 . . ?
C35A C36A H36A 119.5 . . ?
C35A C37A C38A 109.6(8) . . ?
C35A C37A C40A 112.6(10) . . ?
C38A C37A C40A 110.2(9) . . ?
C35A C37A C39A 107.9(8) . . ?
C38A C37A C39A 108.1(9) . . ?
C40A C37A C39A 108.3(9) . . ?
C37A C38A H38D 109.5 . . ?
C37A C38A H38E 109.5 . . ?
H38D C38A H38E 109.5 . . ?
C37A C38A H38F 109.5 . . ?
H38D C38A H38F 109.5 . . ?
H38E C38A H38F 109.5 . . ?
C37A C39A H39D 109.5 . . ?
C37A C39A H39E 109.5 . . ?
H39D C39A H39E 109.5 . . ?
C37A C39A H39F 109.5 . . ?
H39D C39A H39F 109.5 . . ?
H39E C39A H39F 109.5 . . ?
C37A C40A H40D 109.5 . . ?
C37A C40A H40E 109.5 . . ?
H40D C40A H40E 109.5 . . ?
C37A C40A H40F 109.5 . . ?
H40D C40A H40F 109.5 . . ?
H40E C40A H40F 109.5 . . ?
C46A C41A C42A 115.7(10) . . ?
C46A C41A B2A 136.4(9) . . ?
C42A C41A B2A 107.7(8) . . ?
C43A C42A C41A 120.5(9) . . ?
C43A C42A C32A 128.7(9) . . ?
C41A C42A C32A 110.4(9) . . ?
C42A C43A C44A 121.4(9) . . ?
C42A C43A H43A 119.3 . . ?
C44A C43A H43A 119.3 . . ?
C45A C44A C43A 120.1(10) . . ?
C45A C44A H44A 119.9 . . ?
C43A C44A H44A 119.9 . . ?
C46A C45A C44A 114.7(10) . . ?
C46A C45A C47A 125.6(11) . . ?
C44A C45A C47A 119.7(10) . . ?
C41A C46A C45A 127.2(10) . . ?
C41A C46A H46A 116.4 . . ?
C45A C46A H46A 116.4 . . ?
C45A C47A C49A 110.2(9) . . ?
C45A C47A C48A 113.9(9) . . ?
C49A C47A C48A 108.6(10) . . ?
C45A C47A C50A 110.2(9) . . ?
C49A C47A C50A 107.5(9) . . ?
C48A C47A C50A 106.1(10) . . ?
C47A C48A H48D 109.5 . . ?
C47A C48A H48E 109.5 . . ?
H48D C48A H48E 109.5 . . ?
C47A C48A H48F 109.5 . . ?
H48D C48A H48F 109.5 . . ?
H48E C48A H48F 109.5 . . ?
C47A C49A H49D 109.5 . . ?
C47A C49A H49E 109.5 . . ?
H49D C49A H49E 109.5 . . ?
C47A C49A H49F 109.5 . . ?
H49D C49A H49F 109.5 . . ?
H49E C49A H49F 109.5 . . ?
C47A C50A H50D 109.5 . . ?
C47A C50A H50E 109.5 . . ?
H50D C50A H50E 109.5 . . ?
C47A C50A H50F 109.5 . . ?
H50D C50A H50F 109.5 . . ?
H50E C50A H50F 109.5 . . ?
O61A Li1A O51A 109.4(10) . . ?
O61A Li1A O71A 117.1(10) . . ?
O51A Li1A O71A 102.7(10) . . ?
O61A Li1A O81A 106.9(10) . . ?
O51A Li1A O81A 113.5(10) . . ?
O71A Li1A O81A 107.3(10) . . ?
O61A Li1A C85A 95.3(8) . . ?
O51A Li1A C85A 141.9(10) . . ?
O71A Li1A C85A 90.3(7) . . ?
O81A Li1A C85A 29.1(4) . . ?
C8 O51A C55A 106.1(8) . . ?
C8 O51A Li1A 112.9(8) . . ?
C55A O51A Li1A 131.3(8) . . ?
C7 C8 O51A 105.7(9) . . ?
C7 C8 H8A 110.6 . . ?
O51A C8 H8A 110.6 . . ?
C7 C8 H8B 110.6 . . ?
O51A C8 H8B 110.6 . . ?
H8A C8 H8B 108.7 . . ?
C8 C7 C54A 108.7(12) . . ?
C8 C7 H7A 110.0 . . ?
C54A C7 H7A 110.0 . . ?
C8 C7 H7B 110.0 . . ?
C54A C7 H7B 110.0 . . ?
H7A C7 H7B 108.3 . . ?
C7 C54A C55A 105.8(10) . . ?
C7 C54A H54E 110.6 . . ?
C55A C54A H54E 110.6 . . ?
C7 C54A H54F 110.6 . . ?
C55A C54A H54F 110.6 . . ?
H54E C54A H54F 108.7 . . ?
C54A C55A O51A 106.9(8) . . ?
C54A C55A H55C 110.3 . . ?
O51A C55A H55C 110.3 . . ?
C54A C55A H55D 110.3 . . ?
O51A C55A H55D 110.3 . . ?
H55C C55A H55D 108.6 . . ?
C62A O61A C65A 107.2(8) . . ?
C62A O61A Li1A 125.3(8) . . ?
C65A O61A Li1A 127.5(9) . . ?
O61A C62A C63A 105.8(9) . . ?
O61A C62A H62C 110.6 . . ?
C63A C62A H62C 110.6 . . ?
O61A C62A H62D 110.6 . . ?
C63A C62A H62D 110.6 . . ?
H62C C62A H62D 108.7 . . ?
C62A C63A C64A 101.7(8) . . ?
C62A C63A H63C 111.4 . . ?
C64A C63A H63C 111.4 . . ?
C62A C63A H63D 111.4 . . ?
C64A C63A H63D 111.4 . . ?
H63C C63A H63D 109.3 . . ?
C65A C64A C63A 99.7(9) . . ?
C65A C64A H64C 111.8 . . ?
C63A C64A H64C 111.8 . . ?
C65A C64A H64D 111.8 . . ?
C63A C64A H64D 111.8 . . ?
H64C C64A H64D 109.5 . . ?
C64A C65A O61A 106.7(9) . . ?
C64A C65A H65C 110.4 . . ?
O61A C65A H65C 110.4 . . ?
C64A C65A H65D 110.4 . . ?
O61A C65A H65D 110.4 . . ?
H65C C65A H65D 108.6 . . ?
C72A O71A C75A 104.8(7) . . ?
C72A O71A Li1A 118.7(9) . . ?
C75A O71A Li1A 136.2(9) . . ?
O71A C72A C73A 106.1(9) . . ?
O71A C72A H72C 110.5 . . ?
C73A C72A H72C 110.5 . . ?
O71A C72A H72D 110.5 . . ?
C73A C72A H72D 110.5 . . ?
H72C C72A H72D 108.7 . . ?
C72A C73A C74A 102.3(9) . . ?
C72A C73A H73C 111.3 . . ?
C74A C73A H73C 111.3 . . ?
C72A C73A H73D 111.3 . . ?
C74A C73A H73D 111.3 . . ?
H73C C73A H73D 109.2 . . ?
C73A C74A C75A 105.8(8) . . ?
C73A C74A H74C 110.6 . . ?
C75A C74A H74C 110.6 . . ?
C73A C74A H74D 110.6 . . ?
C75A C74A H74D 110.6 . . ?
H74C C74A H74D 108.7 . . ?
O71A C75A C74A 103.2(8) . . ?
O71A C75A H75C 111.1 . . ?
C74A C75A H75C 111.1 . . ?
O71A C75A H75D 111.1 . . ?
C74A C75A H75D 111.1 . . ?
H75C C75A H75D 109.1 . . ?
C85A O81A C82A 108.6(7) . . ?
C85A O81A Li1A 110.2(8) . . ?
C82A O81A Li1A 127.1(8) . . ?
O81A C82A C83A 106.1(8) . . ?
O81A C82A H82C 110.5 . . ?
C83A C82A H82C 110.5 . . ?
O81A C82A H82D 110.5 . . ?
C83A C82A H82D 110.5 . . ?
H82C C82A H82D 108.7 . . ?
C82A C83A C84A 102.2(8) . . ?
C82A C83A H83C 111.3 . . ?
C84A C83A H83C 111.3 . . ?
C82A C83A H83D 111.3 . . ?
C84A C83A H83D 111.3 . . ?
H83C C83A H83D 109.2 . . ?
C83A C84A C85A 100.0(8) . . ?
C83A C84A H84C 111.8 . . ?
C85A C84A H84C 111.8 . . ?
C83A C84A H84D 111.8 . . ?
C85A C84A H84D 111.8 . . ?
H84C C84A H84D 109.5 . . ?
O81A C85A C84A 105.7(8) . . ?
O81A C85A Li1A 40.6(5) . . ?
C84A C85A Li1A 124.8(9) . . ?
O81A C85A H85C 110.6 . . ?
C84A C85A H85C 110.6 . . ?
Li1A C85A H85C 70.2 . . ?
O81A C85A H85D 110.6 . . ?
C84A C85A H85D 110.6 . . ?
Li1A C85A H85D 121.3 . . ?
H85C C85A H85D 108.7 . . ?
C54 C53B C52B 102(2) . . ?
C54 C53B H53A 111.4 . . ?
C52B C53B H53A 111.4 . . ?
C54 C53B H53B 111.4 . . ?
C52B C53B H53B 111.4 . . ?
H53A C53B H53B 109.2 . . ?
C54 C53A C52A 112(2) . . ?
C54 C53A H53C 109.2 . . ?
C52A C53A H53C 109.2 . . ?
C54 C53A H53D 109.2 . . ?
C52A C53A H53D 109.2 . . ?
H53C C53A H53D 107.9 . . ?
C53A C52A O51 104(2) . . ?
C53A C52A H52A 111.0 . . ?
O51 C52A H52A 111.0 . . ?
C53A C52A H52B 111.0 . . ?
O51 C52A H52B 111.0 . . ?
H52A C52A H52B 109.0 . . ?
C53B C52B O51 110.2(19) . . ?
C53B C52B H52C 109.6 . . ?
O51 C52B H52C 109.6 . . ?
C53B C52B H52D 109.6 . . ?
O51 C52B H52D 109.6 . . ?
H52C C52B H52D 108.1 . . ?

loop_
_geom_bond_atom_site_label_1
_geom_bond_atom_site_label_2
_geom_bond_distance
_geom_bond_site_symmetry_2
_geom_bond_publ_flag
B1 C11 1.620(14) . ?
B1 C1 1.625(13) . ?
B1 C21 1.662(13) . ?
B1 B2 2.004(14) . ?
B1 H1M 1.38(6) . ?
B2 C31 1.561(13) . ?
B2 C41 1.603(14) . ?
B2 C1 1.649(12) . ?
B2 H1M 1.42(6) . ?
C1 C2 1.506(11) . ?
C1 H1A 1.0000 . ?
C2 C3 1.596(13) . ?
C2 H2A 0.9900 . ?
C2 H2B 0.9900 . ?
C3 C6 1.488(12) . ?
C3 C5 1.498(14) . ?
C3 C4 1.531(13) . ?
C4 H4A 0.9800 . ?
C4 H4B 0.9800 . ?
C4 H4C 0.9800 . ?
C5 H5A 0.9800 . ?
C5 H5B 0.9800 . ?
C5 H5C 0.9800 . ?
C6 H6A 0.9800 . ?
C6 H6B 0.9800 . ?
C6 H6C 0.9800 . ?
C11 C16 1.380(12) . ?
C11 C12 1.419(11) . ?
C12 C13 1.418(12) . ?
C12 C22 1.447(12) . ?
C13 C14 1.401(12) . ?
C13 H13 0.9500 . ?
C14 C15 1.409(12) . ?
C14 H14 0.9500 . ?
C15 C16 1.398(12) . ?
C15 C17 1.511(13) . ?
C16 H16 0.9500 . ?
C17 C20 1.510(13) . ?
C17 C19 1.529(12) . ?
C17 C18 1.556(12) . ?
C18 H18A 0.9800 . ?
C18 H18B 0.9800 . ?
C18 H18C 0.9800 . ?
C19 H19A 0.9800 . ?
C19 H19B 0.9800 . ?
C19 H19C 0.9800 . ?
C20 H20A 0.9800 . ?
C20 H20B 0.9800 . ?
C20 H20C 0.9800 . ?
C21 C26 1.377(12) . ?
C21 C22 1.432(12) . ?
C22 C23 1.384(12) . ?
C23 C24 1.378(12) . ?
C23 H23 0.9500 . ?
C24 C25 1.441(12) . ?
C24 H24 0.9500 . ?
C25 C26 1.379(11) . ?
C25 C27 1.495(12) . ?
C26 H26 0.9500 . ?
C27 C28 1.541(13) . ?
C27 C30 1.543(12) . ?
C27 C29 1.570(13) . ?
C28 H28A 0.9800 . ?
C28 H28B 0.9800 . ?
C28 H28C 0.9800 . ?
C29 H29A 0.9800 . ?
C29 H29B 0.9800 . ?
C29 H29C 0.9800 . ?
C30 H30A 0.9800 . ?
C30 H30B 0.9800 . ?
C30 H30C 0.9800 . ?
C31 C32 1.410(12) . ?
C31 C36 1.425(13) . ?
C32 C33 1.368(12) . ?
C32 C42 1.458(13) . ?
C33 C34 1.376(14) . ?
C33 H33 0.9500 . ?
C34 C35 1.416(14) . ?
C34 H34 0.9500 . ?
C35 C36 1.369(12) . ?
C35 C37 1.523(13) . ?
C36 H36 0.9500 . ?
C37 C38 1.487(12) . ?
C37 C39 1.529(13) . ?
C37 C40 1.569(12) . ?
C38 H38A 0.9800 . ?
C38 H38B 0.9800 . ?
C38 H38C 0.9800 . ?
C39 H39A 0.9800 . ?
C39 H39B 0.9800 . ?
C39 H39C 0.9800 . ?
C40 H40A 0.9800 . ?
C40 H40B 0.9800 . ?
C40 H40C 0.9800 . ?
C41 C46 1.384(11) . ?
C41 C42 1.404(12) . ?
C42 C43 1.398(12) . ?
C43 C44 1.372(12) . ?
C43 H43 0.9500 . ?
C44 C45 1.361(12) . ?
C44 H44 0.9500 . ?
C45 C46 1.405(12) . ?
C45 C47 1.524(13) . ?
C46 H46 0.9500 . ?
C47 C49 1.518(13) . ?
C47 C50 1.556(13) . ?
C47 C48 1.590(14) . ?
C48 H48A 0.9800 . ?
C48 H48B 0.9800 . ?
C48 H48C 0.9800 . ?
C49 H49A 0.9800 . ?
C49 H49B 0.9800 . ?
C49 H49C 0.9800 . ?
C50 H50A 0.9800 . ?
C50 H50B 0.9800 . ?
C50 H50C 0.9800 . ?
Li1 O81 1.802(18) . ?
Li1 O51 1.917(17) . ?
Li1 O61 1.950(17) . ?
Li1 O71 2.007(17) . ?
O51 C55 1.438(11) . ?
O51 C52A 1.48(3) . ?
O51 C52B 1.51(2) . ?
C54 C53A 1.40(2) . ?
C54 C53B 1.46(3) . ?
C54 C55 1.467(13) . ?
C54 H54A 0.9900 . ?
C54 H54B 0.9900 . ?
C54 H54C 0.9900 . ?
C54 H54D 0.9900 . ?
C55 H55A 0.9900 . ?
C55 H55B 0.9900 . ?
O61 C62 1.437(11) . ?
O61 C65 1.449(13) . ?
C62 C63 1.491(14) . ?
C62 H62A 0.9900 . ?
C62 H62B 0.9900 . ?
C63 C64 1.537(15) . ?
C63 H63A 0.9900 . ?
C63 H63B 0.9900 . ?
C64 C65 1.407(16) . ?
C64 H64A 0.9900 . ?
C64 H64B 0.9900 . ?
C65 H65A 0.9900 . ?
C65 H65B 0.9900 . ?
O71 C75 1.426(13) . ?
O71 C72 1.429(11) . ?
C72 C73 1.477(14) . ?
C72 H72A 0.9900 . ?
C72 H72B 0.9900 . ?
C73 C74 1.532(13) . ?
C73 H73A 0.9900 . ?
C73 H73B 0.9900 . ?
C74 C75 1.527(14) . ?
C74 H74A 0.9900 . ?
C74 H74B 0.9900 . ?
C75 H75A 0.9900 . ?
C75 H75B 0.9900 . ?
O81 C82 1.383(12) . ?
O81 C85 1.413(12) . ?
C82 C83 1.508(14) . ?
C82 H82A 0.9900 . ?
C82 H82B 0.9900 . ?
C83 C84 1.564(13) . ?
C83 H83A 0.9900 . ?
C83 H83B 0.9900 . ?
C84 C85 1.482(14) . ?
C84 H84A 0.9900 . ?
C84 H84B 0.9900 . ?
C85 H85A 0.9900 . ?
C85 H85B 0.9900 . ?
B1A C21A 1.580(12) . ?
B1A C11A 1.628(13) . ?
B1A C1A 1.672(13) . ?
B1A B2A 2.016(14) . ?
B1A H2M 1.29(9) . ?
B2A C41A 1.604(14) . ?
B2A C1A 1.610(13) . ?
B2A C31A 1.631(13) . ?
B2A H2M 1.38(9) . ?
C1A C2A 1.543(12) . ?
C1A H1AB 1.0000 . ?
C2A C3A 1.542(12) . ?
C2A H2AA 0.9900 . ?
C2A H2AB 0.9900 . ?
C3A C5A 1.482(13) . ?
C3A C6A 1.527(13) . ?
C3A C4A 1.569(12) . ?
C4A H4AA 0.9800 . ?
C4A H4AB 0.9800 . ?
C4A H4AC 0.9800 . ?
C5A H5AA 0.9800 . ?
C5A H5AB 0.9800 . ?
C5A H5AC 0.9800 . ?
C6A H6AA 0.9800 . ?
C6A H6AB 0.9800 . ?
C6A H6AC 0.9800 . ?
C11A C16A 1.403(11) . ?
C11A C12A 1.434(11) . ?
C12A C13A 1.381(12) . ?
C12A C22A 1.496(12) . ?
C13A C14A 1.395(12) . ?
C13A H13A 0.9500 . ?
C14A C15A 1.397(12) . ?
C14A H14A 0.9500 . ?
C15A C16A 1.388(12) . ?
C15A C17A 1.507(13) . ?
C16A H16A 0.9500 . ?
C17A C19A 1.549(11) . ?
C17A C18A 1.556(12) . ?
C17A C20A 1.572(12) . ?
C18A H18D 0.9800 . ?
C18A H18E 0.9800 . ?
C18A H18F 0.9800 . ?
C19A H19D 0.9800 . ?
C19A H19E 0.9800 . ?
C19A H19F 0.9800 . ?
C20A H20D 0.9800 . ?
C20A H20E 0.9800 . ?
C20A H20F 0.9800 . ?
C21A C22A 1.385(12) . ?
C21A C26A 1.429(12) . ?
C22A C23A 1.351(11) . ?
C23A C24A 1.368(12) . ?
C23A H23A 0.9500 . ?
C24A C25A 1.383(12) . ?
C24A H24A 0.9500 . ?
C25A C26A 1.388(11) . ?
C25A C27A 1.520(12) . ?
C26A H26A 0.9500 . ?
C27A C29A 1.503(14) . ?
C27A C28A 1.505(14) . ?
C27A C30A 1.569(12) . ?
C28A H28D 0.9800 . ?
C28A H28E 0.9800 . ?
C28A H28F 0.9800 . ?
C29A H29D 0.9800 . ?
C29A H29E 0.9800 . ?
C29A H29F 0.9800 . ?
C30A H30D 0.9800 . ?
C30A H30E 0.9800 . ?
C30A H30F 0.9800 . ?
C31A C32A 1.381(12) . ?
C31A C36A 1.384(12) . ?
C32A C33A 1.399(12) . ?
C32A C42A 1.438(12) . ?
C33A C34A 1.398(12) . ?
C33A H33A 0.9500 . ?
C34A C35A 1.392(13) . ?
C34A H34A 0.9500 . ?
C35A C36A 1.396(12) . ?
C35A C37A 1.535(14) . ?
C36A H36A 0.9500 . ?
C37A C38A 1.537(13) . ?
C37A C40A 1.547(13) . ?
C37A C39A 1.565(13) . ?
C38A H38D 0.9800 . ?
C38A H38E 0.9800 . ?
C38A H38F 0.9800 . ?
C39A H39D 0.9800 . ?
C39A H39E 0.9800 . ?
C39A H39F 0.9800 . ?
C40A H40D 0.9800 . ?
C40A H40E 0.9800 . ?
C40A H40F 0.9800 . ?
C41A C46A 1.369(13) . ?
C41A C42A 1.422(12) . ?
C42A C43A 1.363(12) . ?
C43A C44A 1.411(13) . ?
C43A H43A 0.9500 . ?
C44A C45A 1.409(13) . ?
C44A H44A 0.9500 . ?
C45A C46A 1.396(13) . ?
C45A C47A 1.511(13) . ?
C46A H46A 0.9500 . ?
C47A C49A 1.518(13) . ?
C47A C48A 1.518(15) . ?
C47A C50A 1.560(15) . ?
C48A H48D 0.9800 . ?
C48A H48E 0.9800 . ?
C48A H48F 0.9800 . ?
C49A H49D 0.9800 . ?
C49A H49E 0.9800 . ?
C49A H49F 0.9800 . ?
C50A H50D 0.9800 . ?
C50A H50E 0.9800 . ?
C50A H50F 0.9800 . ?
Li1A O61A 1.84(2) . ?
Li1A O51A 1.888(19) . ?
Li1A O71A 1.900(18) . ?
Li1A O81A 1.910(19) . ?
Li1A C85A 2.75(2) . ?
O51A C8 1.470(11) . ?
O51A C55A 1.495(10) . ?
C8 C7 1.417(15) . ?
C8 H8A 0.9900 . ?
C8 H8B 0.9900 . ?
C7 C54A 1.444(16) . ?
C7 H7A 0.9900 . ?
C7 H7B 0.9900 . ?
C54A C55A 1.448(14) . ?
C54A H54E 0.9900 . ?
C54A H54F 0.9900 . ?
C55A H55C 0.9900 . ?
C55A H55D 0.9900 . ?
O61A C62A 1.444(12) . ?
O61A C65A 1.486(12) . ?
C62A C63A 1.517(14) . ?
C62A H62C 0.9900 . ?
C62A H62D 0.9900 . ?
C63A C64A 1.557(14) . ?
C63A H63C 0.9900 . ?
C63A H63D 0.9900 . ?
C64A C65A 1.460(14) . ?
C64A H64C 0.9900 . ?
C64A H64D 0.9900 . ?
C65A H65C 0.9900 . ?
C65A H65D 0.9900 . ?
O71A C72A 1.425(11) . ?
O71A C75A 1.475(10) . ?
C72A C73A 1.520(13) . ?
C72A H72C 0.9900 . ?
C72A H72D 0.9900 . ?
C73A C74A 1.533(13) . ?
C73A H73C 0.9900 . ?
C73A H73D 0.9900 . ?
C74A C75A 1.565(13) . ?
C74A H74C 0.9900 . ?
C74A H74D 0.9900 . ?
C75A H75C 0.9900 . ?
C75A H75D 0.9900 . ?
O81A C85A 1.429(10) . ?
O81A C82A 1.456(10) . ?
C82A C83A 1.505(13) . ?
C82A H82C 0.9900 . ?
C82A H82D 0.9900 . ?
C83A C84A 1.518(13) . ?
C83A H83C 0.9900 . ?
C83A H83D 0.9900 . ?
C84A C85A 1.538(14) . ?
C84A H84C 0.9900 . ?
C84A H84D 0.9900 . ?
C85A H85C 0.9900 . ?
C85A H85D 0.9900 . ?
C53B C52B 1.49(4) . ?
C53B H53A 0.9900 . ?
C53B H53B 0.9900 . ?
C53A C52A 1.43(3) . ?
C53A H53C 0.9900 . ?
C53A H53D 0.9900 . ?
C52A H52A 0.9900 . ?
C52A H52B 0.9900 . ?
C52B H52C 0.9900 . ?
C52B H52D 0.9900 . ?

loop_
_geom_torsion_atom_site_label_1
_geom_torsion_atom_site_label_2
_geom_torsion_atom_site_label_3
_geom_torsion_atom_site_label_4
_geom_torsion
_geom_torsion_site_symmetry_1
_geom_torsion_site_symmetry_2
_geom_torsion_site_symmetry_3
_geom_torsion_site_symmetry_4
_geom_torsion_publ_flag
C11 B1 C1 C2 128.5(9) . . . . ?
C21 B1 C1 C2 -3.2(12) . . . . ?
B2 B1 C1 C2 -118.1(9) . . . . ?
C11 B1 C1 B2 -113.3(9) . . . . ?
C21 B1 C1 B2 114.9(9) . . . . ?
C31 B2 C1 C2 -127.2(9) . . . . ?
C41 B2 C1 C2 13.5(13) . . . . ?
B1 B2 C1 C2 118.0(9) . . . . ?
C31 B2 C1 B1 114.7(9) . . . . ?
C41 B2 C1 B1 -104.5(10) . . . . ?
B1 C1 C2 C3 175.7(8) . . . . ?
B2 C1 C2 C3 84.2(10) . . . . ?
C1 C2 C3 C6 -71.2(11) . . . . ?
C1 C2 C3 C5 53.4(11) . . . . ?
C1 C2 C3 C4 171.5(8) . . . . ?
C1 B1 C11 C16 41.0(14) . . . . ?
C21 B1 C11 C16 179.1(9) . . . . ?
B2 B1 C11 C16 -25.3(15) . . . . ?
C1 B1 C11 C12 -140.8(8) . . . . ?
C21 B1 C11 C12 -2.7(8) . . . . ?
B2 B1 C11 C12 152.9(8) . . . . ?
C16 C11 C12 C13 -2.0(12) . . . . ?
B1 C11 C12 C13 179.5(7) . . . . ?
C16 C11 C12 C22 -178.2(8) . . . . ?
B1 C11 C12 C22 3.3(9) . . . . ?
C11 C12 C13 C14 1.8(12) . . . . ?
C22 C12 C13 C14 177.5(8) . . . . ?
C12 C13 C14 C15 -3.4(14) . . . . ?
C13 C14 C15 C16 5.1(13) . . . . ?
C13 C14 C15 C17 177.7(8) . . . . ?
C12 C11 C16 C15 4.0(13) . . . . ?
B1 C11 C16 C15 -178.0(9) . . . . ?
C14 C15 C16 C11 -5.6(13) . . . . ?
C17 C15 C16 C11 -177.3(8) . . . . ?
C16 C15 C17 C20 -124.3(10) . . . . ?
C14 C15 C17 C20 63.7(10) . . . . ?
C16 C15 C17 C19 111.1(10) . . . . ?
C14 C15 C17 C19 -60.9(11) . . . . ?
C16 C15 C17 C18 -7.5(13) . . . . ?
C14 C15 C17 C18 -179.5(8) . . . . ?
C11 B1 C21 C26 -171.5(9) . . . . ?
C1 B1 C21 C26 -30.5(15) . . . . ?
B2 B1 C21 C26 32.6(15) . . . . ?
C11 B1 C21 C22 1.4(8) . . . . ?
C1 B1 C21 C22 142.3(8) . . . . ?
B2 B1 C21 C22 -154.5(8) . . . . ?
C26 C21 C22 C23 -4.3(11) . . . . ?
B1 C21 C22 C23 -178.7(8) . . . . ?
C26 C21 C22 C12 174.9(7) . . . . ?
B1 C21 C22 C12 0.4(9) . . . . ?
C13 C12 C22 C23 0.8(14) . . . . ?
C11 C12 C22 C23 176.6(8) . . . . ?
C13 C12 C22 C21 -178.3(8) . . . . ?
C11 C12 C22 C21 -2.5(10) . . . . ?
C21 C22 C23 C24 4.3(12) . . . . ?
C12 C22 C23 C24 -174.6(8) . . . . ?
C22 C23 C24 C25 -1.2(13) . . . . ?
C23 C24 C25 C26 -2.0(12) . . . . ?
C23 C24 C25 C27 176.4(9) . . . . ?
C22 C21 C26 C25 1.0(12) . . . . ?
B1 C21 C26 C25 173.2(9) . . . . ?
C24 C25 C26 C21 2.0(12) . . . . ?
C27 C25 C26 C21 -176.2(8) . . . . ?
C26 C25 C27 C28 2.5(13) . . . . ?
C24 C25 C27 C28 -175.7(8) . . . . ?
C26 C25 C27 C30 122.8(9) . . . . ?
C24 C25 C27 C30 -55.4(11) . . . . ?
C26 C25 C27 C29 -118.0(10) . . . . ?
C24 C25 C27 C29 63.9(10) . . . . ?
C41 B2 C31 C32 0.8(10) . . . . ?
C1 B2 C31 C32 151.2(8) . . . . ?
B1 B2 C31 C32 -147.1(8) . . . . ?
C41 B2 C31 C36 -172.0(10) . . . . ?
C1 B2 C31 C36 -21.6(15) . . . . ?
B1 B2 C31 C36 40.1(15) . . . . ?
C36 C31 C32 C33 0.7(14) . . . . ?
B2 C31 C32 C33 -173.8(9) . . . . ?
C36 C31 C32 C42 172.2(8) . . . . ?
B2 C31 C32 C42 -2.2(11) . . . . ?
C31 C32 C33 C34 -4.4(15) . . . . ?
C42 C32 C33 C34 -174.2(9) . . . . ?
C32 C33 C34 C35 7.8(15) . . . . ?
C33 C34 C35 C36 -7.4(14) . . . . ?
C33 C34 C35 C37 173.3(9) . . . . ?
C34 C35 C36 C31 3.7(14) . . . . ?
C37 C35 C36 C31 -177.1(9) . . . . ?
C32 C31 C36 C35 -0.4(14) . . . . ?
B2 C31 C36 C35 172.1(10) . . . . ?
C36 C35 C37 C38 -108.4(11) . . . . ?
C34 C35 C37 C38 70.8(12) . . . . ?
C36 C35 C37 C39 16.1(14) . . . . ?
C34 C35 C37 C39 -164.7(9) . . . . ?
C36 C35 C37 C40 130.7(10) . . . . ?
C34 C35 C37 C40 -50.0(12) . . . . ?
C31 B2 C41 C46 178.6(10) . . . . ?
C1 B2 C41 C46 33.1(16) . . . . ?
B1 B2 C41 C46 -32.5(15) . . . . ?
C31 B2 C41 C42 1.1(9) . . . . ?
C1 B2 C41 C42 -144.5(9) . . . . ?
B1 B2 C41 C42 150.0(8) . . . . ?
C46 C41 C42 C43 0.5(13) . . . . ?
B2 C41 C42 C43 178.5(8) . . . . ?
C46 C41 C42 C32 179.5(8) . . . . ?
B2 C41 C42 C32 -2.5(10) . . . . ?
C33 C32 C42 C43 -7.1(16) . . . . ?
C31 C32 C42 C43 -178.1(9) . . . . ?
C33 C32 C42 C41 174.1(9) . . . . ?
C31 C32 C42 C41 3.1(11) . . . . ?
C41 C42 C43 C44 -2.3(14) . . . . ?
C32 C42 C43 C44 179.0(9) . . . . ?
C42 C43 C44 C45 4.2(15) . . . . ?
C43 C44 C45 C46 -4.0(15) . . . . ?
C43 C44 C45 C47 -179.0(9) . . . . ?
C42 C41 C46 C45 -0.5(13) . . . . ?
B2 C41 C46 C45 -177.8(9) . . . . ?
C44 C45 C46 C41 2.2(14) . . . . ?
C47 C45 C46 C41 177.2(9) . . . . ?
C44 C45 C47 C49 115.1(11) . . . . ?
C46 C45 C47 C49 -59.6(12) . . . . ?
C44 C45 C47 C50 -7.1(15) . . . . ?
C46 C45 C47 C50 178.1(9) . . . . ?
C44 C45 C47 C48 -125.5(10) . . . . ?
C46 C45 C47 C48 59.7(12) . . . . ?
C52A O51 C55 C54 -31.4(18) . . . . ?
C52B O51 C55 C54 5.9(16) . . . . ?
Li1 O51 C55 C54 174.2(10) . . . . ?
C53A C54 C55 O51 34.8(17) . . . . ?
C53B C54 C55 O51 -13(2) . . . . ?
C65 O61 C62 C63 -31.4(13) . . . . ?
Li1 O61 C62 C63 145.2(9) . . . . ?
O61 C62 C63 C64 28.2(13) . . . . ?
C62 C63 C64 C65 -14.0(16) . . . . ?
C63 C64 C65 O61 -5.4(18) . . . . ?
C62 O61 C65 C64 23.6(17) . . . . ?
Li1 O61 C65 C64 -153.0(11) . . . . ?
C75 O71 C72 C73 -7.8(14) . . . . ?
Li1 O71 C72 C73 -171.6(9) . . . . ?
O71 C72 C73 C74 30.2(13) . . . . ?
C72 C73 C74 C75 -39.3(12) . . . . ?
C72 O71 C75 C74 -18.4(13) . . . . ?
Li1 O71 C75 C74 146.8(9) . . . . ?
C73 C74 C75 O71 36.0(12) . . . . ?
O51 Li1 O81 C82 57.3(14) . . . . ?
O61 Li1 O81 C82 -170.0(9) . . . . ?
O71 Li1 O81 C82 -61.5(13) . . . . ?
O51 Li1 O81 C85 -146.9(10) . . . . ?
O61 Li1 O81 C85 -14.1(14) . . . . ?
O71 Li1 O81 C85 94.4(11) . . . . ?
C85 O81 C82 C83 -41.9(12) . . . . ?
Li1 O81 C82 C83 118.6(11) . . . . ?
O81 C82 C83 C84 32.2(12) . . . . ?
C82 C83 C84 C85 -10.7(12) . . . . ?
C82 O81 C85 C84 33.9(12) . . . . ?
Li1 O81 C85 C84 -125.8(11) . . . . ?
C83 C84 C85 O81 -13.0(13) . . . . ?
C41A B2A C1A C2A -132.2(9) . . . . ?
C31A B2A C1A C2A 6.5(15) . . . . ?
B1A B2A C1A C2A 114.5(10) . . . . ?
C41A B2A C1A B1A 113.3(9) . . . . ?
C31A B2A C1A B1A -108.0(10) . . . . ?
C21A B1A C1A C2A 126.0(10) . . . . ?
C11A B1A C1A C2A -11.8(12) . . . . ?
B2A B1A C1A C2A -121.4(9) . . . . ?
C21A B1A C1A B2A -112.5(10) . . . . ?
C11A B1A C1A B2A 109.6(9) . . . . ?
B2A C1A C2A C3A 82.9(11) . . . . ?
B1A C1A C2A C3A 174.4(7) . . . . ?
C1A C2A C3A C5A 175.4(9) . . . . ?
C1A C2A C3A C6A 53.7(11) . . . . ?
C1A C2A C3A C4A -66.5(11) . . . . ?
C21A B1A C11A C16A -167.7(10) . . . . ?
C1A B1A C11A C16A -21.2(15) . . . . ?
B2A B1A C11A C16A 39.6(14) . . . . ?
C21A B1A C11A C12A 4.3(9) . . . . ?
C1A B1A C11A C12A 150.9(8) . . . . ?
B2A B1A C11A C12A -148.4(7) . . . . ?
C16A C11A C12A C13A -3.8(12) . . . . ?
B1A C11A C12A C13A -177.8(7) . . . . ?
C16A C11A C12A C22A 171.9(7) . . . . ?
B1A C11A C12A C22A -2.1(9) . . . . ?
C11A C12A C13A C14A 3.7(13) . . . . ?
C22A C12A C13A C14A -171.2(8) . . . . ?
C12A C13A C14A C15A -0.3(13) . . . . ?
C13A C14A C15A C16A -2.8(13) . . . . ?
C13A C14A C15A C17A 174.7(7) . . . . ?
C14A C15A C16A C11A 2.7(13) . . . . ?
C17A C15A C16A C11A -174.7(8) . . . . ?
C12A C11A C16A C15A 0.6(12) . . . . ?
B1A C11A C16A C15A 172.1(9) . . . . ?
C16A C15A C17A C19A -3.1(12) . . . . ?
C14A C15A C17A C19A 179.4(8) . . . . ?
C16A C15A C17A C18A 116.7(9) . . . . ?
C14A C15A C17A C18A -60.7(10) . . . . ?
C16A C15A C17A C20A -122.5(9) . . . . ?
C14A C15A C17A C20A 60.1(10) . . . . ?
C11A B1A C21A C22A -5.4(9) . . . . ?
C1A B1A C21A C22A -149.5(9) . . . . ?
B2A B1A C21A C22A 145.5(8) . . . . ?
C11A B1A C21A C26A 176.9(9) . . . . ?
C1A B1A C21A C26A 32.8(16) . . . . ?
B2A B1A C21A C26A -32.2(15) . . . . ?
C26A C21A C22A C23A 0.6(12) . . . . ?
B1A C21A C22A C23A -177.6(8) . . . . ?
C26A C21A C22A C12A -177.3(7) . . . . ?
B1A C21A C22A C12A 4.5(9) . . . . ?
C13A C12A C22A C23A -4.0(14) . . . . ?
C11A C12A C22A C23A -179.3(8) . . . . ?
C13A C12A C22A C21A 173.8(8) . . . . ?
C11A C12A C22A C21A -1.5(10) . . . . ?
C21A C22A C23A C24A 0.7(13) . . . . ?
C12A C22A C23A C24A 178.2(8) . . . . ?
C22A C23A C24A C25A -3.6(13) . . . . ?
C23A C24A C25A C26A 4.8(13) . . . . ?
C23A C24A C25A C27A -176.0(9) . . . . ?
C24A C25A C26A C21A -3.6(13) . . . . ?
C27A C25A C26A C21A 177.3(8) . . . . ?
C22A C21A C26A C25A 0.9(12) . . . . ?
B1A C21A C26A C25A 178.5(9) . . . . ?
C24A C25A C27A C29A -120.4(10) . . . . ?
C26A C25A C27A C29A 58.7(12) . . . . ?
C24A C25A C27A C28A 114.4(11) . . . . ?
C26A C25A C27A C28A -66.6(12) . . . . ?
C24A C25A C27A C30A -0.7(14) . . . . ?
C26A C25A C27A C30A 178.4(9) . . . . ?
C41A B2A C31A C32A 1.8(8) . . . . ?
C1A B2A C31A C32A -142.0(10) . . . . ?
B1A B2A C31A C32A 149.0(8) . . . . ?
C41A B2A C31A C36A 178.8(9) . . . . ?
C1A B2A C31A C36A 35.0(15) . . . . ?
B1A B2A C31A C36A -34.0(14) . . . . ?
C36A C31A C32A C33A -0.9(12) . . . . ?
B2A C31A C32A C33A 176.6(7) . . . . ?
C36A C31A C32A C42A 178.2(8) . . . . ?
B2A C31A C32A C42A -4.4(10) . . . . ?
C31A C32A C33A C34A -1.4(12) . . . . ?
C42A C32A C33A C34A 179.6(8) . . . . ?
C32A C33A C34A C35A 3.8(13) . . . . ?
C33A C34A C35A C36A -3.8(13) . . . . ?
C33A C34A C35A C37A 175.0(8) . . . . ?
C32A C31A C36A C35A 0.8(13) . . . . ?
B2A C31A C36A C35A -175.9(9) . . . . ?
C34A C35A C36A C31A 1.6(14) . . . . ?
C37A C35A C36A C31A -177.3(8) . . . . ?
C34A C35A C37A C38A -121.6(10) . . . . ?
C36A C35A C37A C38A 57.2(12) . . . . ?
C34A C35A C37A C40A 1.5(14) . . . . ?
C36A C35A C37A C40A -179.7(9) . . . . ?
C34A C35A C37A C39A 121.0(10) . . . . ?
C36A C35A C37A C39A -60.2(12) . . . . ?
C1A B2A C41A C46A -24.4(15) . . . . ?
C31A B2A C41A C46A -173.5(10) . . . . ?
B1A B2A C41A C46A 39.1(15) . . . . ?
C1A B2A C41A C42A 150.3(8) . . . . ?
C31A B2A C41A C42A 1.2(9) . . . . ?
B1A B2A C41A C42A -146.2(8) . . . . ?
C46A C41A C42A C43A -1.5(12) . . . . ?
B2A C41A C42A C43A -177.4(8) . . . . ?
C46A C41A C42A C32A 172.2(8) . . . . ?
B2A C41A C42A C32A -3.8(9) . . . . ?
C31A C32A C42A C43A 178.4(8) . . . . ?
C33A C32A C42A C43A -2.6(15) . . . . ?
C31A C32A C42A C41A 5.4(10) . . . . ?
C33A C32A C42A C41A -175.6(8) . . . . ?
C41A C42A C43A C44A -2.4(14) . . . . ?
C32A C42A C43A C44A -174.7(9) . . . . ?
C42A C43A C44A C45A 7.6(14) . . . . ?
C43A C44A C45A C46A -8.3(14) . . . . ?
C43A C44A C45A C47A 173.3(9) . . . . ?
C42A C41A C46A C45A 0.1(14) . . . . ?
B2A C41A C46A C45A 174.5(10) . . . . ?
C44A C45A C46A C41A 4.7(14) . . . . ?
C47A C45A C46A C41A -177.0(9) . . . . ?
C46A C45A C47A C49A -110.7(11) . . . . ?
C44A C45A C47A C49A 67.5(13) . . . . ?
C46A C45A C47A C48A 11.7(15) . . . . ?
C44A C45A C47A C48A -170.1(9) . . . . ?
C46A C45A C47A C50A 130.8(11) . . . . ?
C44A C45A C47A C50A -51.0(13) . . . . ?
O61A Li1A O51A C8 66.0(11) . . . . ?
O71A Li1A O51A C8 -59.1(13) . . . . ?
O81A Li1A O51A C8 -174.7(10) . . . . ?
C85A Li1A O51A C8 -166.3(14) . . . . ?
O61A Li1A O51A C55A -74.6(14) . . . . ?
O71A Li1A O51A C55A 160.2(10) . . . . ?
O81A Li1A O51A C55A 44.7(18) . . . . ?
C85A Li1A O51A C55A 53(2) . . . . ?
C55A O51A C8 C7 17.2(14) . . . . ?
Li1A O51A C8 C7 -133.1(13) . . . . ?
O51A C8 C7 C54A -26.5(17) . . . . ?
C8 C7 C54A C55A 25.2(19) . . . . ?
C7 C54A C55A O51A -13.6(17) . . . . ?
C8 O51A C55A C54A -2.0(14) . . . . ?
Li1A O51A C55A C54A 140.5(13) . . . . ?
O51A Li1A O61A C62A -123.4(10) . . . . ?
O71A Li1A O61A C62A -7.1(17) . . . . ?
O81A Li1A O61A C62A 113.2(11) . . . . ?
C85A Li1A O61A C62A 85.9(11) . . . . ?
O51A Li1A O61A C65A 55.2(14) . . . . ?
O71A Li1A O61A C65A 171.5(10) . . . . ?
O81A Li1A O61A C65A -68.2(13) . . . . ?
C85A Li1A O61A C65A -95.5(11) . . . . ?
C65A O61A C62A C63A 8.3(13) . . . . ?
Li1A O61A C62A C63A -172.9(10) . . . . ?
O61A C62A C63A C64A -31.3(12) . . . . ?
C62A C63A C64A C65A 42.2(12) . . . . ?
C63A C64A C65A O61A -38.4(12) . . . . ?
C62A O61A C65A C64A 20.1(13) . . . . ?
Li1A O61A C65A C64A -158.7(10) . . . . ?
O61A Li1A O71A C72A -175.6(10) . . . . ?
O51A Li1A O71A C72A -55.7(12) . . . . ?
O81A Li1A O71A C72A 64.2(13) . . . . ?
C85A Li1A O71A C72A 88.2(9) . . . . ?
O61A Li1A O71A C75A 12.3(18) . . . . ?
O51A Li1A O71A C75A 132.2(10) . . . . ?
O81A Li1A O71A C75A -107.9(12) . . . . ?
C85A Li1A O71A C75A -83.9(11) . . . . ?
C75A O71A C72A C73A 44.0(10) . . . . ?
Li1A O71A C72A C73A -130.3(9) . . . . ?
O71A C72A C73A C74A -32.4(11) . . . . ?
C72A C73A C74A C75A 9.3(11) . . . . ?
C72A O71A C75A C74A -36.2(9) . . . . ?
Li1A O71A C75A C74A 136.6(11) . . . . ?
C73A C74A C75A O71A 15.5(10) . . . . ?
C85A O81A C82A C83A -8.9(12) . . . . ?
Li1A O81A C82A C83A -144.3(11) . . . . ?
O81A C82A C83A C84A 31.7(12) . . . . ?
C82A C83A C84A C85A -40.5(12) . . . . ?
C82A O81A C85A C84A -17.5(13) . . . . ?
Li1A O81A C85A C84A 125.8(11) . . . . ?
C82A O81A C85A Li1A -143.3(12) . . . . ?
C83A C84A C85A O81A 36.3(13) . . . . ?
C83A C84A C85A Li1A 76.4(13) . . . . ?
C55 C54 C53B C52B 14(3) . . . . ?
C55 C54 C53A C52A -26(3) . . . . ?
C54 C53A C52A O51 7(3) . . . . ?
C55 O51 C52A C53A 15(3) . . . . ?
Li1 O51 C52A C53A 173.3(18) . . . . ?
C54 C53B C52B O51 -10(3) . . . . ?
C55 O51 C52B C53B 3(3) . . . . ?
Li1 O51 C52B C53B -167(2) . . . . ?

loop_
_twin_individual_id
_twin_individual_mass_fraction_refined
_oxdiff_twin_reflns_isolated
_oxdiff_twin_reflns_overlapped
_twin_individual_twin_lattice_type
_twin_individual_twin_matrix_11
_twin_individual_twin_matrix_12
_twin_individual_twin_matrix_13
_twin_individual_twin_matrix_21
_twin_individual_twin_matrix_22
_twin_individual_twin_matrix_23
_twin_individual_twin_matrix_31
_twin_individual_twin_matrix_32
_twin_individual_twin_matrix_33
1 0.5713 906 44335 ref 1.0000 0.0000 0.0000 0.0000 1.0000 0.0000 0.0000 0.0000 1.0000
2 0.4287 876 44335 nmt 1.0003 -0.0000 0.0050 0.0007 -0.9998 -0.0025 -0.1222 0.0097 -0.9994
